data_4330129
loop_
_publ_author_name
'Claire Deville'
'Alexandra Spyratou'
'Paulina Aguirre-Etcheverry'
'C\'eline Besnard'
'Alan F. Williams'

_publ_contact_author_address
;Department of Inorganic and Analytical Chemistry
University of Geneva,
30, quai Ernest Ansermet
CH1211 Geneva 4 
Switzerland
;
_publ_contact_author_email Alan.Williams@unige.ch
_publ_contact_author_fax '++41 22 3796830'
_publ_contact_author_name 'Alan F. Williams'
_publ_contact_author_phone '++41 22 3796425'
_publ_section_title
;
 Enantioselective Synthesis of Tetranuclear Quadruple Helicates
;
_journal_name_full 'Inorganic Chemistry'
_journal_page_first 8667
_journal_page_last 8669
_journal_paper_doi 10.1021/ic3014943
_journal_volume 51
_journal_year 2012
_chemical_formula_moiety 'C88 H72 Co4 N16 O8 P2, 2(C12 H10 O2 P), 7.34699(C H4 O), 0.5(O)'
_chemical_formula_sum 'C119.35 H121.4 Co4 N16 O19.85 P4'
_chemical_formula_weight 2457.16
_chemical_name_systematic
;
 ? 
;
_space_group_crystal_system triclinic
_space_group_IT_number 2
_space_group_name_Hall '-P 1'
_space_group_name_H-M_alt 'P -1'
_symmetry_space_group_name_Hall '-P 1'
_symmetry_space_group_name_H-M 'P -1'
_atom_sites_solution_hydrogens geom
_atom_sites_solution_primary direct
_atom_sites_solution_secondary difmap
_audit_creation_date 2011-07-08
_audit_creation_method
;
  Olex2 1.1-beta
  (compiled 2011.02.15 svn.r1672, GUI svn.r3494)
;
_cell_angle_alpha 97.666(2)
_cell_angle_beta 91.277(2)
_cell_angle_gamma 108.580(3)
_cell_formula_units_Z 2
_cell_length_a 16.5412(5)
_cell_length_b 19.2351(5)
_cell_length_c 19.8514(5)
_cell_measurement_reflns_used 18874
_cell_measurement_temperature 159.6
_cell_measurement_theta_max 73.3403
_cell_measurement_theta_min 2.8227
_cell_volume 5919.3(3)
_computing_cell_refinement
;
CrysAlisPro, Agilent Technologies,
Version 1.171.35.11 (release 16-05-2011 CrysAlis171 .NET)
(compiled May 16 2011,17:55:39)
;
_computing_data_collection
;
CrysAlisPro, Agilent Technologies,
Version 1.171.35.11 (release 16-05-2011 CrysAlis171 .NET)
(compiled May 16 2011,17:55:39)
;
_computing_data_reduction
;
CrysAlisPro, Agilent Technologies,
Version 1.171.35.11 (release 16-05-2011 CrysAlis171 .NET)
(compiled May 16 2011,17:55:39)
;
_computing_molecular_graphics
;
O. V. Dolomanov, L. J. Bourhis, R. J. Gildea, J. A. K. Howard and H. Puschmann,
OLEX2: a complete structure solution, refinement and analysis program.
J. Appl. Cryst. (2009). 42, 339-341.
;
_computing_publication_material
;
O. V. Dolomanov, L. J. Bourhis, R. J. Gildea, J. A. K. Howard and H. Puschmann,
OLEX2: a complete structure solution, refinement and analysis program.
J. Appl. Cryst. (2009). 42, 339-341.
;
_computing_structure_refinement 'SHELXL-97 (Sheldrick, 2008)'
_computing_structure_solution 'SHELXS-97 (Sheldrick, 2008)'
_diffrn_ambient_temperature 159.6
_diffrn_detector_area_resol_mean 10.4679
_diffrn_measured_fraction_theta_full 0.971
_diffrn_measured_fraction_theta_max 0.971
_diffrn_measurement_details
;
  1 omega  -57.00   42.60   0.6000    3.0000
omega____ theta____ kappa____ phi______ frames
    -      -37.4599   77.0000   60.0000 166

  2 omega  -73.00   44.00   0.6000    3.0000
omega____ theta____ kappa____ phi______ frames
    -      -37.4599   77.0000  -60.0000 195

  3 omega  -73.00   44.00   0.6000    3.0000
omega____ theta____ kappa____ phi______ frames
    -      -37.4599   77.0000 -180.0000 195

  4 omega  -55.00  -12.40   0.6000    3.0000
omega____ theta____ kappa____ phi______ frames
    -      -37.4599  -77.0000  -30.0000 71

  5 omega   14.00   41.00   0.6000    3.0000
omega____ theta____ kappa____ phi______ frames
    -       37.4599   77.0000 -150.0000 45

  6 omega   51.00   87.60   0.6000    3.0000
omega____ theta____ kappa____ phi______ frames
    -       37.4599   77.0000   90.0000 61

  7 omega    2.00   41.00   0.6000    3.0000
omega____ theta____ kappa____ phi______ frames
    -       37.4599   77.0000   90.0000 65

  8 omega   60.00   85.80   0.6000    3.0000
omega____ theta____ kappa____ phi______ frames
    -       37.4599   77.0000 -150.0000 43

  9 omega   80.00  128.60   0.6000   20.0000
omega____ theta____ kappa____ phi______ frames
    -      109.7265   45.0000 -180.0000 81

 10 omega  108.00  153.60   0.6000   20.0000
omega____ theta____ kappa____ phi______ frames
    -      109.7265  111.0000   60.0000 76

 11 omega   32.00   63.80   0.6000   20.0000
omega____ theta____ kappa____ phi______ frames
    -      109.7265  -45.0000  -60.0000 53

 12 omega   45.00  118.80   0.6000   20.0000
omega____ theta____ kappa____ phi______ frames
    -      109.7265  -77.0000  -60.0000 123

 13 omega  105.00  156.60   0.6000   20.0000
omega____ theta____ kappa____ phi______ frames
    -      109.7265  111.0000  -30.0000 86

 14 omega  101.00  126.80   0.6000   20.0000
omega____ theta____ kappa____ phi______ frames
    -      109.7265  111.0000  -60.0000 43

 15 omega   84.00  109.80   0.6000   20.0000
omega____ theta____ kappa____ phi______ frames
    -      109.7265 -109.0000   37.0000 43

 16 omega   32.00   57.80   0.6000   20.0000
omega____ theta____ kappa____ phi______ frames
    -      109.7265  -45.0000   90.0000 43

 17 omega  113.00  176.00   0.6000   20.0000
omega____ theta____ kappa____ phi______ frames
    -      109.7265  111.0000    0.0000 105

 18 omega   41.00   77.00   0.6000   20.0000
omega____ theta____ kappa____ phi______ frames
    -      109.7265  -45.0000    0.0000 60

 19 omega  116.00  149.00   0.6000   20.0000
omega____ theta____ kappa____ phi______ frames
    -      109.7265  111.0000 -150.0000 55

 20 omega   79.00  178.00   0.6000   20.0000
omega____ theta____ kappa____ phi______ frames
    -      109.7265   43.0000   37.0000 165

 21 omega   79.00  175.60   0.6000   20.0000
omega____ theta____ kappa____ phi______ frames
    -      109.7265   43.0000  113.0000 161

 22 omega   66.00  135.00   0.6000   20.0000
omega____ theta____ kappa____ phi______ frames
    -      109.7265  -77.0000   30.0000 115

 23 omega   38.00  110.60   0.6000   20.0000
omega____ theta____ kappa____ phi______ frames
    -      109.7265 -112.0000  -63.0000 121

 24 omega   59.00  122.60   0.6000   20.0000
omega____ theta____ kappa____ phi______ frames
    -      109.7265 -129.0000 -130.0000 106
;
_diffrn_measurement_device_type 'SuperNova, Dual, Cu at zero, Atlas'
_diffrn_measurement_method '\w scans'
_diffrn_orient_matrix_UB_11 -0.0381829000
_diffrn_orient_matrix_UB_12 -0.0693873000
_diffrn_orient_matrix_UB_13 0.0344443000
_diffrn_orient_matrix_UB_21 -0.0722748000
_diffrn_orient_matrix_UB_22 0.0294466000
_diffrn_orient_matrix_UB_23 0.0246598000
_diffrn_orient_matrix_UB_31 -0.0549438000
_diffrn_orient_matrix_UB_32 -0.0402275000
_diffrn_orient_matrix_UB_33 -0.0660790000
_diffrn_radiation_monochromator mirror
_diffrn_radiation_type 'Cu K\a'
_diffrn_radiation_wavelength 1.5418
_diffrn_reflns_av_R_equivalents 0.0443
_diffrn_reflns_av_unetI/netI 0.0575
_diffrn_reflns_limit_h_max 20
_diffrn_reflns_limit_h_min -20
_diffrn_reflns_limit_k_max 23
_diffrn_reflns_limit_k_min -23
_diffrn_reflns_limit_l_max 20
_diffrn_reflns_limit_l_min -24
_diffrn_reflns_number 41928
_diffrn_reflns_theta_full 73.49
_diffrn_reflns_theta_max 73.49
_diffrn_reflns_theta_min 2.82
_diffrn_source 'SuperNova (Cu) x-ray Source'
_diffrn_standards_number 0
_exptl_absorpt_coefficient_mu 5.431
_exptl_absorpt_correction_T_max 0.662
_exptl_absorpt_correction_T_min 0.282
_exptl_absorpt_correction_type analytical
_exptl_absorpt_process_details
;
CrysAlisPro, Agilent Technologies,
Version 1.171.35.11 (release 16-05-2011 CrysAlis171 .NET)
(compiled May 16 2011,17:55:39)
Analytical numeric absorption correction using a multifaceted crystal
            model based on expressions derived by R.C. Clark & J.S. Reid.
(Clark, R. C. & Reid, J. S. (1995). Acta Cryst. A51, 887-897)
;
_exptl_crystal_colour pink
_exptl_crystal_density_diffrn 1.379
_exptl_crystal_description prism
_exptl_crystal_F_000 2553
_exptl_crystal_size_max 0.4617
_exptl_crystal_size_mid 0.1443
_exptl_crystal_size_min 0.0824
_refine_diff_density_max 1.829
_refine_diff_density_min -0.729
_refine_diff_density_rms 0.099
_refine_ls_extinction_method none
_refine_ls_goodness_of_fit_ref 1.030
_refine_ls_hydrogen_treatment constr
_refine_ls_matrix_type full
_refine_ls_number_parameters 1604
_refine_ls_number_reflns 23183
_refine_ls_number_restraints 130
_refine_ls_restrained_S_all 1.038
_refine_ls_R_factor_all 0.0731
_refine_ls_R_factor_gt 0.0667
_refine_ls_shift/su_max 0.030
_refine_ls_shift/su_mean 0.000
_refine_ls_structure_factor_coef Fsqd
_refine_ls_weighting_details 'calc w=1/[\s^2^(Fo^2^)+(0.1429P)^2^+1.5688P] where P=(Fo^2^+2Fc^2^)/3'
_refine_ls_weighting_scheme calc
_refine_ls_wR_factor_gt 0.1931
_refine_ls_wR_factor_ref 0.2020
_reflns_number_gt 20374
_reflns_number_total 23183
_reflns_threshold_expression >2sigma(I)
_cod_data_source_file ic3014943_si_002_3.cif
_cod_data_source_block clairecomixn
_cod_original_formula_sum 'C119.35 H121.40 Co4 N16 O19.85 P4'
_cod_database_code 4330129
_reflns_odcompleteness_completeness 99.91
_reflns_odcompleteness_iscentric 1
_reflns_odcompleteness_theta 66.97

loop_
_space_group_symop_id
_space_group_symop_operation_xyz
1 'x, y, z'
2 '-x, -y, -z'

loop_
_atom_site_label
_atom_site_type_symbol
_atom_site_fract_x
_atom_site_fract_y
_atom_site_fract_z
_atom_site_U_iso_or_equiv
_atom_site_adp_type
_atom_site_occupancy
_atom_site_symmetry_multiplicity
_atom_site_calc_flag
_atom_site_refinement_flags
_atom_site_disorder_assembly
_atom_site_disorder_group
Co1 Co 0.69202(3) 0.75270(3) 0.68753(2) 0.02651(12) Uani 1 1 d . . .
Co2 Co 0.54758(3) 0.68504(3) 0.79664(2) 0.02714(12) Uani 1 1 d . . .
Co3 Co 0.63771(3) 0.85094(3) 0.82033(2) 0.02716(12) Uani 1 1 d . . .
Co4 Co 0.75989(3) 0.74348(3) 0.82658(2) 0.02713(12) Uani 1 1 d . . .
P1E P 0.87106(5) 0.72450(5) 0.69987(4) 0.03047(17) Uani 1 1 d . . .
P1F P 0.44659(5) 0.78828(5) 0.86483(4) 0.03224(18) Uani 1 1 d . . .
P1G P 0.86156(6) 0.74196(5) 0.19913(4) 0.03678(19) Uani 1 1 d . . .
P1HB P 0.3092(5) 0.7619(5) 0.4765(4) 0.098(2) Uani 0.515(7) 1 d PU A 11
O2F O 0.46600(15) 0.71637(13) 0.86224(12) 0.0344(5) Uani 1 1 d . . .
O3F O 0.51197(14) 0.85103(14) 0.83806(13) 0.0359(5) Uani 1 1 d . . .
O3E O 0.78729(14) 0.70500(14) 0.65871(12) 0.0340(5) Uani 1 1 d . . .
O2E O 0.87316(14) 0.75709(14) 0.77361(12) 0.0345(5) Uani 1 1 d . . .
O1B O 0.74895(13) 0.83238(12) 0.77937(11) 0.0276(4) Uani 1 1 d . . .
O1A O 0.58460(13) 0.77378(12) 0.73183(11) 0.0273(4) Uani 1 1 d . . .
O1C O 0.64714(13) 0.75549(12) 0.86689(11) 0.0281(4) Uani 1 1 d . . .
O2G O 0.94709(18) 0.80137(16) 0.21374(15) 0.0481(6) Uani 1 1 d . . .
O1D O 0.65620(14) 0.66913(12) 0.75185(11) 0.0298(4) Uani 1 1 d . . .
O3G O 0.79768(18) 0.75613(17) 0.15188(14) 0.0466(6) Uani 1 1 d . . .
O2HB O 0.3649(13) 0.7371(11) 0.5187(9) 0.122(7) Uani 0.485(7) 1 d PU A 2
O3HB O 0.3453(9) 0.7363(6) 0.3861(6) 0.055(3) Uani 0.485(7) 1 d PU A 2
N4A N 0.44525(17) 0.65009(16) 0.72023(14) 0.0314(5) Uani 1 1 d . . .
N11B N 0.87886(19) 0.95117(16) 0.66541(15) 0.0361(6) Uani 1 1 d . . .
H11B H 0.9214 0.9880 0.6874 0.043 Uiso 1 1 calc R . .
N4C N 0.67472(17) 0.89731(16) 0.92357(14) 0.0318(5) Uani 1 1 d . . .
O1R O 0.6630(3) 0.8020(3) 0.14342(19) 0.0895(16) Uani 1 1 d . . .
H1R H 0.7105 0.7970 0.1525 0.134 Uiso 1 1 calc R . .
N4B N 0.76365(17) 0.85041(15) 0.64804(14) 0.0313(5) Uani 1 1 d . . .
N4D N 0.75826(18) 0.63494(16) 0.84057(15) 0.0334(6) Uani 1 1 d . . .
N14C N 0.82808(17) 0.79487(17) 0.91897(14) 0.0320(5) Uani 1 1 d . . .
N11C N 0.6750(2) 0.87568(19) 1.03062(15) 0.0392(6) Uani 1 1 d . . .
H11C H 0.6705 0.8511 1.0654 0.047 Uiso 1 1 calc R . .
O1S O 0.9797(2) 0.9454(2) 0.2565(3) 0.0763(11) Uani 1 1 d . . .
H1S H 0.9681 0.8991 0.2488 0.114 Uiso 1 1 calc R B 2
N14A N 0.61808(17) 0.70317(16) 0.59763(14) 0.0317(5) Uani 1 1 d . . .
N14B N 0.67183(18) 0.95370(16) 0.78507(15) 0.0329(6) Uani 1 1 d . . .
N11D N 0.7309(2) 0.51809(18) 0.79066(18) 0.0414(7) Uani 1 1 d . . .
H11D H 0.7094 0.4775 0.7609 0.050 Uiso 1 1 calc R . .
N21C N 0.84216(19) 0.80581(19) 1.03168(15) 0.0381(6) Uani 1 1 d . . .
H21C H 0.8291 0.7993 1.0736 0.046 Uiso 1 1 calc R . .
N21A N 0.5151(2) 0.69430(19) 0.51959(15) 0.0398(7) Uani 1 1 d . . .
H21A H 0.4736 0.7043 0.4986 0.048 Uiso 1 1 calc R . .
N21B N 0.7667(2) 1.05972(18) 0.7672(2) 0.0473(8) Uani 1 1 d . . .
H21B H 0.8165 1.0937 0.7650 0.057 Uiso 1 1 calc R . .
N21D N 0.4975(2) 0.46195(17) 0.81430(19) 0.0437(7) Uani 1 1 d . . .
H21D H 0.5000 0.4187 0.7952 0.052 Uiso 1 1 calc R . .
O1P O 0.4889(4) 0.6740(2) 0.2349(2) 0.0929(15) Uani 1 1 d D . .
H1P H 0.4989 0.7013 0.2729 0.139 Uiso 0.64 1 calc PR C 18
H1PA H 0.5126 0.7102 0.2654 0.139 Uiso 0.36 1 calc PR C 19
O1Q O 0.6884(4) 0.4077(2) 0.6744(3) 0.0986(16) Uani 1 1 d . . .
H1Q H 0.6351 0.3887 0.6746 0.148 Uiso 1 1 calc R . .
N14D N 0.51724(18) 0.58271(16) 0.83121(15) 0.0339(6) Uani 1 1 d . . .
O1T O 0.0994(2) 0.8322(2) 0.2769(3) 0.0839(13) Uani 1 1 d . . .
H1T H 0.0507 0.8181 0.2563 0.126 Uiso 1 1 calc R . .
N11A N 0.37420(18) 0.68325(17) 0.64027(16) 0.0363(6) Uani 1 1 d . . .
H11A H 0.3623 0.7100 0.6112 0.044 Uiso 1 1 calc R . .
C10F C 0.3447(2) 0.7663(2) 0.81760(19) 0.0411(8) Uani 1 1 d . . .
O1V O 0.4890(4) 0.7445(3) 0.3611(3) 0.1052(18) Uani 1 1 d . . .
H1V H 0.4434 0.7541 0.3555 0.158 Uiso 1 1 calc R . .
C4F C 0.4332(2) 0.8170(2) 0.95342(18) 0.0380(7) Uani 1 1 d . . .
C15C C 0.9106(2) 0.8405(2) 0.94076(18) 0.0350(7) Uani 1 1 d . . .
C18B C 0.5776(4) 1.1081(3) 0.7161(3) 0.0676(13) Uani 1 1 d . . .
H18B H 0.5586 1.1450 0.6999 0.081 Uiso 1 1 calc R . .
C15F C 0.2860(3) 0.6951(3) 0.8126(2) 0.0538(10) Uani 1 1 d . . .
H15F H 0.2994 0.6591 0.8350 0.065 Uiso 1 1 calc R . .
C6D C 0.8565(3) 0.6272(3) 0.9373(2) 0.0482(9) Uani 1 1 d . . .
H6D H 0.8699 0.6772 0.9585 0.058 Uiso 1 1 calc R . .
C5B C 0.7862(2) 0.87342(19) 0.58538(17) 0.0347(7) Uani 1 1 d . . .
C3C C 0.6636(2) 0.8460(2) 0.96399(17) 0.0334(7) Uani 1 1 d . . .
C5A C 0.3678(2) 0.59389(19) 0.70183(18) 0.0338(7) Uani 1 1 d . . .
C20C C 0.9197(2) 0.8482(2) 1.01201(18) 0.0409(8) Uani 1 1 d . . .
C5D C 0.8024(2) 0.6005(2) 0.8789(2) 0.0398(8) Uani 1 1 d . . .
C12D C 0.5747(2) 0.5362(2) 0.72622(19) 0.0381(7) Uani 1 1 d . . .
H12A H 0.5376 0.5476 0.6924 0.046 Uiso 1 1 calc R . .
H12B H 0.5827 0.4886 0.7078 0.046 Uiso 1 1 calc R . .
C10E C 0.9051(2) 0.6434(2) 0.6974(2) 0.0375(7) Uani 1 1 d . . .
C11F C 0.3247(3) 0.8182(3) 0.7838(2) 0.0542(10) Uani 1 1 d . . .
H11F H 0.3639 0.8669 0.7861 0.065 Uiso 1 1 calc R . .
C5F C 0.3808(3) 0.7657(3) 0.9913(2) 0.0502(9) Uani 1 1 d . . .
H5F H 0.3491 0.7171 0.9697 0.060 Uiso 1 1 calc R . .
C4E C 0.9518(2) 0.7857(2) 0.65558(18) 0.0355(7) Uani 1 1 d . . .
C13C C 0.7901(2) 0.77619(19) 0.97483(17) 0.0329(6) Uani 1 1 d . . .
C3B C 0.8203(2) 0.89770(18) 0.69335(17) 0.0304(6) Uani 1 1 d . . .
C12A C 0.5420(2) 0.79554(19) 0.61969(18) 0.0346(7) Uani 1 1 d . . .
H12C H 0.4954 0.8070 0.5961 0.041 Uiso 1 1 calc R . .
H12D H 0.5937 0.8400 0.6247 0.041 Uiso 1 1 calc R . .
C9F C 0.4784(2) 0.8880(2) 0.9852(2) 0.0460(9) Uani 1 1 d . . .
H9F H 0.5126 0.9235 0.9596 0.055 Uiso 1 1 calc R . .
C14E C 0.9292(6) 0.5354(4) 0.6378(4) 0.094(2) Uani 1 1 d . . .
H14E H 0.9257 0.5029 0.5965 0.112 Uiso 1 1 calc R . .
C17B C 0.5175(3) 1.0422(3) 0.7278(3) 0.0606(12) Uani 1 1 d . . .
H17B H 0.4585 1.0352 0.7195 0.073 Uiso 1 1 calc R . .
C3A C 0.4455(2) 0.70266(18) 0.68292(17) 0.0307(6) Uani 1 1 d . . .
C5C C 0.6941(2) 0.9648(2) 0.96621(18) 0.0355(7) Uani 1 1 d . . .
C20B C 0.6881(3) 1.0651(2) 0.7511(2) 0.0480(9) Uani 1 1 d . . .
C12B C 0.8238(2) 0.96567(19) 0.80993(18) 0.0352(7) Uani 1 1 d . . .
H12E H 0.8192 0.9596 0.8586 0.042 Uiso 1 1 calc R . .
H12F H 0.8796 1.0034 0.8056 0.042 Uiso 1 1 calc R . .
C10B C 0.8590(2) 0.9367(2) 0.59602(19) 0.0385(7) Uani 1 1 d . . .
C19D C 0.4146(3) 0.4287(3) 0.9186(3) 0.0595(12) Uani 1 1 d . . .
H19D H 0.4063 0.3770 0.9116 0.071 Uiso 1 1 calc R . .
C3D C 0.7179(2) 0.58386(19) 0.78931(18) 0.0340(7) Uani 1 1 d . . .
C8A C 0.2080(2) 0.5022(2) 0.6475(2) 0.0502(9) Uani 1 1 d . . .
H8A H 0.1536 0.4695 0.6290 0.060 Uiso 1 1 calc R . .
C13B C 0.7538(2) 0.99247(18) 0.78743(17) 0.0342(7) Uani 1 1 d . . .
C9E C 1.0323(2) 0.8259(2) 0.6869(2) 0.0469(9) Uani 1 1 d . . .
H9E H 1.0444 0.8247 0.7337 0.056 Uiso 1 1 calc R . .
C2B C 0.82045(19) 0.89130(18) 0.76780(16) 0.0301(6) Uani 1 1 d . . .
H2B H 0.8730 0.8799 0.7810 0.036 Uiso 1 1 calc R . .
C12C C 0.6979(2) 0.7306(2) 0.97496(17) 0.0338(7) Uani 1 1 d . . .
H12G H 0.6819 0.7279 1.0225 0.041 Uiso 1 1 calc R . .
H12H H 0.6892 0.6795 0.9521 0.041 Uiso 1 1 calc R . .
C2D C 0.6623(2) 0.59780(18) 0.73531(17) 0.0323(6) Uani 1 1 d . . .
H2D H 0.6904 0.5958 0.6913 0.039 Uiso 1 1 calc R . .
C18A C 0.5721(3) 0.5327(3) 0.4370(2) 0.0506(10) Uani 1 1 d . . .
H18A H 0.5594 0.4940 0.3993 0.061 Uiso 1 1 calc R . .
C13A C 0.5598(2) 0.73202(19) 0.57860(17) 0.0338(7) Uani 1 1 d . . .
C10D C 0.7846(2) 0.5271(2) 0.8480(2) 0.0440(8) Uani 1 1 d . . .
C6E C 0.9983(3) 0.8305(3) 0.5505(3) 0.0572(11) Uani 1 1 d . . .
H6E H 0.9862 0.8323 0.5038 0.069 Uiso 1 1 calc R . .
C7A C 0.2504(3) 0.4825(2) 0.6998(2) 0.0471(9) Uani 1 1 d . . .
H7A H 0.2236 0.4375 0.7168 0.056 Uiso 1 1 calc R . .
C19C C 0.9957(3) 0.8924(3) 1.0491(2) 0.0538(11) Uani 1 1 d . . .
H19C H 1.0015 0.8970 1.0973 0.065 Uiso 1 1 calc R . .
C7E C 1.0787(3) 0.8699(3) 0.5815(3) 0.0606(12) Uani 1 1 d . . .
H7E H 1.1221 0.8980 0.5562 0.073 Uiso 1 1 calc R . .
C16A C 0.6584(2) 0.5938(2) 0.54162(18) 0.0389(7) Uani 1 1 d . . .
H16A H 0.7031 0.5981 0.5744 0.047 Uiso 1 1 calc R . .
C10G C 0.8125(3) 0.7244(2) 0.27813(19) 0.0407(8) Uani 1 1 d . . .
C13D C 0.5306(2) 0.52738(19) 0.79083(19) 0.0356(7) Uani 1 1 d . . .
C2A C 0.5158(2) 0.77605(18) 0.69030(16) 0.0298(6) Uani 1 1 d . . .
H2A H 0.4933 0.8149 0.7133 0.036 Uiso 1 1 calc R . .
C4G C 0.8778(3) 0.6547(2) 0.16723(18) 0.0410(8) Uani 1 1 d . . .
C20A C 0.5469(2) 0.6369(2) 0.49841(18) 0.0387(7) Uani 1 1 d . . .
C7B C 0.7913(3) 0.8771(3) 0.4659(2) 0.0517(10) Uani 1 1 d . . .
H7B H 0.7693 0.8568 0.4204 0.062 Uiso 1 1 calc R . .
C9A C 0.2432(2) 0.5684(2) 0.6220(2) 0.0449(8) Uani 1 1 d . . .
H9A H 0.2142 0.5821 0.5868 0.054 Uiso 1 1 calc R . .
C8B C 0.8626(3) 0.9410(2) 0.4778(2) 0.0509(10) Uani 1 1 d . . .
H8B H 0.8877 0.9633 0.4402 0.061 Uiso 1 1 calc R . .
C7C C 0.7273(3) 1.0935(2) 1.0064(2) 0.0503(10) Uani 1 1 d . . .
H7C H 0.7386 1.1431 0.9979 0.060 Uiso 1 1 calc R . .
C14F C 0.2080(3) 0.6760(4) 0.7752(3) 0.0721(15) Uani 1 1 d . . .
H14F H 0.1685 0.6273 0.7722 0.087 Uiso 1 1 calc R . .
C2C C 0.64021(19) 0.76466(19) 0.93778(16) 0.0311(6) Uani 1 1 d . . .
H2C H 0.5795 0.7397 0.9472 0.037 Uiso 1 1 calc R . .
C10C C 0.6950(2) 0.9513(2) 1.03410(19) 0.0404(8) Uani 1 1 d . . .
C15B C 0.6281(2) 0.9979(2) 0.76244(18) 0.0375(7) Uani 1 1 d . . .
C9D C 0.8186(3) 0.4781(3) 0.8748(3) 0.0589(11) Uani 1 1 d . . .
H9D H 0.8057 0.4282 0.8535 0.071 Uiso 1 1 calc R . .
C5G C 0.8098(3) 0.5948(3) 0.1380(2) 0.0559(10) Uani 1 1 d . . .
H5G H 0.7554 0.6004 0.1307 0.067 Uiso 1 1 calc R . .
C11E C 0.9443(3) 0.6325(3) 0.7560(2) 0.0484(9) Uani 1 1 d . . .
H11E H 0.9504 0.6660 0.7970 0.058 Uiso 1 1 calc R . .
C6C C 0.7089(2) 1.0367(2) 0.9519(2) 0.0413(8) Uani 1 1 d . . .
H6C H 0.7065 1.0463 0.9063 0.050 Uiso 1 1 calc R . .
C11G C 0.8630(3) 0.7259(2) 0.3359(2) 0.0505(10) Uani 1 1 d . . .
H11G H 0.9234 0.7395 0.3346 0.061 Uiso 1 1 calc R . .
C13F C 0.1884(3) 0.7276(4) 0.7429(3) 0.0781(18) Uani 1 1 d . . .
H13F H 0.1347 0.7148 0.7180 0.094 Uiso 1 1 calc R . .
C19A C 0.5259(3) 0.5810(3) 0.44187(19) 0.0491(9) Uani 1 1 d . . .
H19A H 0.4819 0.5767 0.4084 0.059 Uiso 1 1 calc R . .
C20D C 0.4590(2) 0.4751(2) 0.8736(2) 0.0451(9) Uani 1 1 d . . .
C16D C 0.4390(2) 0.5832(2) 0.9394(2) 0.0459(9) Uani 1 1 d . . .
H16D H 0.4468 0.6348 0.9468 0.055 Uiso 1 1 calc R . .
C12F C 0.2457(4) 0.7974(4) 0.7461(3) 0.0774(17) Uani 1 1 d . . .
H12I H 0.2318 0.8324 0.7225 0.093 Uiso 1 1 calc R . .
C9B C 0.8978(3) 0.9725(2) 0.5427(2) 0.0471(9) Uani 1 1 d . . .
H9B H 0.9460 1.0164 0.5508 0.056 Uiso 1 1 calc R . .
C16C C 0.9789(2) 0.8768(2) 0.9044(2) 0.0422(8) Uani 1 1 d . . .
H16C H 0.9742 0.8710 0.8560 0.051 Uiso 1 1 calc R . .
C10A C 0.3240(2) 0.6138(2) 0.65098(19) 0.0367(7) Uani 1 1 d . . .
C19B C 0.6637(4) 1.1211(3) 0.7275(3) 0.0652(13) Uani 1 1 d . . .
H19B H 0.7048 1.1662 0.7198 0.078 Uiso 1 1 calc R . .
C7D C 0.8905(3) 0.5786(3) 0.9642(3) 0.0596(12) Uani 1 1 d . . .
H7D H 0.9275 0.5958 1.0044 0.071 Uiso 1 1 calc R . .
C17C C 1.0535(2) 0.9215(3) 0.9410(2) 0.0536(10) Uani 1 1 d . . .
H17C H 1.1004 0.9478 0.9176 0.064 Uiso 1 1 calc R . .
C6A C 0.3309(2) 0.5273(2) 0.7273(2) 0.0411(8) Uani 1 1 d . . .
H6A H 0.3599 0.5132 0.7622 0.049 Uiso 1 1 calc R . .
C17A C 0.6372(3) 0.5384(2) 0.4857(2) 0.0454(8) Uani 1 1 d . . .
H17A H 0.6674 0.5037 0.4803 0.054 Uiso 1 1 calc R . .
C6B C 0.7517(3) 0.8425(2) 0.5194(2) 0.0443(8) Uani 1 1 d . . .
H6B H 0.7027 0.7993 0.5111 0.053 Uiso 1 1 calc R . .
C15D C 0.4715(2) 0.5514(2) 0.88419(19) 0.0377(7) Uani 1 1 d . . .
C12G C 0.8239(4) 0.7072(3) 0.3953(2) 0.0650(13) Uani 1 1 d . . .
H12K H 0.8580 0.7084 0.4349 0.078 Uiso 1 1 calc R . .
C6G C 0.8203(4) 0.5267(3) 0.1195(3) 0.0707(14) Uani 1 1 d . . .
H6G H 0.7729 0.4856 0.0997 0.085 Uiso 1 1 calc R . .
C13G C 0.7369(4) 0.6872(3) 0.3973(2) 0.0654(14) Uani 1 1 d . . .
H13G H 0.7113 0.6751 0.4383 0.079 Uiso 1 1 calc R . .
C16B C 0.5416(3) 0.9862(2) 0.7514(2) 0.0490(9) Uani 1 1 d . . .
H16B H 0.5001 0.9416 0.7596 0.059 Uiso 1 1 calc R . .
C15G C 0.7238(3) 0.7034(3) 0.2807(2) 0.0514(10) Uani 1 1 d . . .
H15G H 0.6892 0.7021 0.2414 0.062 Uiso 1 1 calc R . .
C7G C 0.8987(5) 0.5177(3) 0.1293(3) 0.0698(14) Uani 1 1 d . . .
H7G H 0.9056 0.4706 0.1167 0.084 Uiso 1 1 calc R . .
C8F C 0.4735(3) 0.9072(3) 1.0547(3) 0.0591(12) Uani 1 1 d . . .
H8F H 0.5058 0.9553 1.0769 0.071 Uiso 1 1 calc R . .
C8E C 1.0952(3) 0.8681(3) 0.6494(3) 0.0618(12) Uani 1 1 d . . .
H8E H 1.1499 0.8958 0.6710 0.074 Uiso 1 1 calc R . .
C5E C 0.9354(3) 0.7885(2) 0.5871(2) 0.0465(9) Uani 1 1 d . . .
H5E H 0.8806 0.7614 0.5653 0.056 Uiso 1 1 calc R . .
C15E C 0.8963(4) 0.5941(3) 0.6385(3) 0.0668(13) Uani 1 1 d . . .
H15E H 0.8680 0.5999 0.5985 0.080 Uiso 1 1 calc R . .
C15A C 0.6116(2) 0.6430(2) 0.54800(16) 0.0338(7) Uani 1 1 d . . .
C9C C 0.7129(3) 1.0087(3) 1.0888(2) 0.0500(9) Uani 1 1 d . . .
H9C H 0.7137 0.9994 1.1346 0.060 Uiso 1 1 calc R . .
C18C C 1.0610(3) 0.9286(3) 1.0128(3) 0.0635(13) Uani 1 1 d . . .
H18C H 1.1132 0.9596 1.0366 0.076 Uiso 1 1 calc R . .
C6F C 0.3752(4) 0.7859(3) 1.0598(2) 0.0632(13) Uani 1 1 d . . .
H6F H 0.3394 0.7514 1.0854 0.076 Uiso 1 1 calc R . .
C18D C 0.3833(3) 0.4613(3) 0.9733(3) 0.0648(13) Uani 1 1 d . . .
H18D H 0.3533 0.4315 1.0051 0.078 Uiso 1 1 calc R . .
C5H C 0.1700(5) 0.7042(5) 0.5363(4) 0.093(2) Uani 1 1 d U A .
H5H H 0.2070 0.7205 0.5766 0.111 Uiso 1 1 calc R . .
C8C C 0.7295(3) 1.0797(3) 1.0736(2) 0.0539(10) Uani 1 1 d . . .
H8C H 0.7427 1.1201 1.1097 0.065 Uiso 1 1 calc R . .
C8D C 0.8714(3) 0.5052(3) 0.9332(3) 0.0638(13) Uani 1 1 d . . .
H8D H 0.8954 0.4733 0.9530 0.077 Uiso 1 1 calc R . .
C6H C 0.0839(5) 0.6707(6) 0.5407(5) 0.113(3) Uani 1 1 d U . .
H6H H 0.0625 0.6630 0.5840 0.135 Uiso 1 1 calc R . .
C17D C 0.3947(3) 0.5365(3) 0.9834(3) 0.0563(11) Uani 1 1 d . . .
H17D H 0.3714 0.5567 1.0215 0.068 Uiso 1 1 calc R . .
C4H C 0.2036(4) 0.7147(3) 0.4728(4) 0.0745(15) Uani 1 1 d U . .
C1T C 0.0925(4) 0.8556(4) 0.3491(3) 0.0781(16) Uani 1 1 d . . .
H1TA H 0.0418 0.8712 0.3544 0.117 Uiso 1 1 calc R . .
H1TB H 0.1437 0.8972 0.3669 0.117 Uiso 1 1 calc R . .
H1TC H 0.0874 0.8141 0.3743 0.117 Uiso 1 1 calc R . .
C1V C 0.5536(5) 0.8089(4) 0.3899(4) 0.090(2) Uani 1 1 d . . .
H1VA H 0.6089 0.8003 0.3880 0.135 Uiso 1 1 calc R . .
H1VB H 0.5429 0.8222 0.4375 0.135 Uiso 1 1 calc R . .
H1VC H 0.5544 0.8494 0.3645 0.135 Uiso 1 1 calc R . .
C10H C 0.3495(7) 0.8615(6) 0.4678(7) 0.062(3) Uani 0.485(7) 1 d PDU A 2
C8G C 0.9654(4) 0.5761(3) 0.1569(3) 0.0705(14) Uani 1 1 d . . .
H8G H 1.0200 0.5703 0.1624 0.085 Uiso 1 1 calc R . .
C14G C 0.6859(4) 0.6845(3) 0.3400(3) 0.0639(13) Uani 1 1 d . . .
H14G H 0.6255 0.6698 0.3414 0.077 Uiso 1 1 calc R . .
C12E C 0.9744(3) 0.5726(3) 0.7545(3) 0.0625(12) Uani 1 1 d . . .
H12J H 1.0008 0.5654 0.7948 0.075 Uiso 1 1 calc R . .
C1PB C 0.422(3) 0.687(2) 0.197(2) 0.111(10) Uani 0.62(8) 1 d PDU D 18
H1PB H 0.4110 0.6562 0.1519 0.166 Uiso 0.62(8) 1 calc PR D 18
H1PC H 0.4386 0.7394 0.1909 0.166 Uiso 0.62(8) 1 calc PR D 18
H1PD H 0.3694 0.6743 0.2213 0.166 Uiso 0.62(8) 1 calc PR D 18
C7F C 0.4218(4) 0.8565(4) 1.0913(2) 0.0661(14) Uani 1 1 d . . .
H7F H 0.4181 0.8701 1.1387 0.079 Uiso 1 1 calc R . .
C13E C 0.9666(4) 0.5243(3) 0.6965(4) 0.0764(16) Uani 1 1 d . . .
H13E H 0.9866 0.4831 0.6963 0.092 Uiso 1 1 calc R . .
C8H C 0.0589(5) 0.6592(4) 0.4219(5) 0.096(2) Uani 1 1 d U . .
H8H H 0.0194 0.6452 0.3831 0.115 Uiso 1 1 calc R A .
C9G C 0.9561(3) 0.6452(3) 0.1777(3) 0.0583(11) Uani 1 1 d . . .
H9G H 1.0035 0.6854 0.1990 0.070 Uiso 1 1 calc R . .
C9H C 0.1461(5) 0.6906(4) 0.4140(4) 0.0888(19) Uani 1 1 d U A .
H9H H 0.1665 0.6957 0.3700 0.107 Uiso 1 1 calc R . .
C1SB C 0.9083(6) 0.9660(5) 0.2284(8) 0.161(6) Uani 1 1 d . E 2
H1SA H 0.8888 0.9376 0.1829 0.242 Uiso 1 1 calc R E 2
H1SB H 0.9278 1.0191 0.2254 0.242 Uiso 1 1 calc R E 2
H1SC H 0.8610 0.9547 0.2584 0.242 Uiso 1 1 calc R E 2
C14H C 0.3146(11) 0.9672(7) 0.4422(8) 0.083(4) Uani 0.485(7) 1 d PDU A 2
H14H H 0.2738 0.9866 0.4245 0.100 Uiso 0.485(7) 1 calc PR A 2
C1Q C 0.7088(5) 0.4359(4) 0.6124(4) 0.094(2) Uani 1 1 d . . .
H1QA H 0.7196 0.4896 0.6197 0.142 Uiso 1 1 calc R . .
H1QB H 0.6610 0.4121 0.5782 0.142 Uiso 1 1 calc R . .
H1QC H 0.7601 0.4257 0.5964 0.142 Uiso 1 1 calc R . .
C1R C 0.6379(6) 0.8371(5) 0.2010(4) 0.109(3) Uani 1 1 d . . .
H1RA H 0.6496 0.8162 0.2411 0.164 Uiso 1 1 calc R . .
H1RB H 0.5765 0.8296 0.1954 0.164 Uiso 1 1 calc R . .
H1RC H 0.6697 0.8903 0.2071 0.164 Uiso 1 1 calc R . .
C1 C 0.3049(13) 0.9031(9) 0.4635(12) 0.100(5) Uani 0.515(7) 1 d PDU A 11
H1 H 0.2951 0.8873 0.4157 0.120 Uiso 0.515(7) 1 calc PR A 11
C7H C 0.0296(6) 0.6486(5) 0.4850(6) 0.114(3) Uani 1 1 d U A .
H7H H -0.0296 0.6253 0.4893 0.137 Uiso 1 1 calc R . .
C11H C 0.4338(8) 0.9095(7) 0.4848(11) 0.105(6) Uani 0.485(7) 1 d PDU A 2
H11H H 0.4778 0.8901 0.4955 0.126 Uiso 0.485(7) 1 calc PR A 2
C13H C 0.3918(10) 1.0147(7) 0.4649(13) 0.123(8) Uani 0.485(7) 1 d PDU A 2
H13H H 0.4043 1.0667 0.4666 0.148 Uiso 0.485(7) 1 calc PR A 2
C19H C 0.3266(8) 0.8780(7) 0.5749(7) 0.091(3) Uani 0.515(7) 1 d PDU A 11
H19H H 0.3326 0.8446 0.6044 0.109 Uiso 0.515(7) 1 calc PR A 11
C18H C 0.3287(9) 0.9492(8) 0.6043(10) 0.113(5) Uani 0.515(7) 1 d PDU A 11
H18H H 0.3380 0.9662 0.6519 0.135 Uiso 0.515(7) 1 calc PR A 11
C17H C 0.3161(10) 0.9910(9) 0.5583(12) 0.130(6) Uani 0.515(7) 1 d PDU A 11
H17H H 0.3130 1.0382 0.5767 0.156 Uiso 0.515(7) 1 calc PR A 11
C16H C 0.3072(12) 0.9746(9) 0.4877(12) 0.126(7) Uani 0.515(7) 1 d PDU A 11
H16H H 0.3030 1.0091 0.4589 0.151 Uiso 0.515(7) 1 calc PR A 11
C12H C 0.4525(11) 0.9854(7) 0.4858(16) 0.145(10) Uani 0.485(7) 1 d PDU A 2
H12L H 0.5082 1.0177 0.5013 0.174 Uiso 0.485(7) 1 calc PR A 2
C20H C 0.3160(7) 0.8531(6) 0.5037(7) 0.070(3) Uani 0.515(7) 1 d PDU A 11
C4 C 0.2903(13) 0.8909(8) 0.4430(10) 0.075(4) Uani 0.485(7) 1 d PDU A 2
H4 H 0.2344 0.8596 0.4269 0.090 Uiso 0.485(7) 1 calc PR A 2
O4Y O 0.1476(5) 0.7961(7) 1.1136(5) 0.025(3) Uiso 0.259(15) 1 d PDU F 6
H4Y H 0.2006 0.8149 1.1111 0.037 Uiso 0.259(15) 1 calc PR F 6
O1Y O 0.1309(5) 0.6921(5) 0.9688(7) 0.022(3) Uiso 0.232(13) 1 d PDU G 4
H1Y H 0.1516 0.7281 1.0000 0.033 Uiso 0.232(13) 1 calc PR G 4
C1Y C 0.1233(6) 0.7171(6) 0.9109(7) 0.013(3) Uiso 0.232(13) 1 d PDU G 4
H1YA H 0.1245 0.7688 0.9206 0.019 Uiso 0.232(13) 1 calc PR G 4
H1YB H 0.0689 0.6868 0.8861 0.019 Uiso 0.232(13) 1 calc PR G 4
H1YC H 0.1706 0.7143 0.8831 0.019 Uiso 0.232(13) 1 calc PR G 4
O3Y O 0.1456(6) 0.7706(9) 1.0989(7) 0.037(3) Uiso 0.267(16) 1 d PDU H 7
H3Y H 0.1352 0.7392 1.1259 0.056 Uiso 0.267(16) 1 calc PR H 7
C2Y C 0.1311(5) 0.7058(5) 0.9349(7) 0.024(2) Uiso 0.336(13) 1 d PDU I 3
H2YA H 0.1221 0.7539 0.9450 0.036 Uiso 0.336(13) 1 calc PR I 3
H2YB H 0.0836 0.6714 0.9045 0.036 Uiso 0.336(13) 1 calc PR I 3
H2YC H 0.1848 0.7120 0.9127 0.036 Uiso 0.336(13) 1 calc PR I 3
O2Y O 0.1353(5) 0.6772(5) 0.9955(6) 0.040(3) Uiso 0.336(13) 1 d PDU I 3
H2Y H 0.1545 0.7123 1.0278 0.061 Uiso 0.336(13) 1 calc PR I 3
O2HA O 0.3673(5) 0.7378(5) 0.5159(5) 0.044(2) Uani 0.515(7) 1 d PU A 11
P1HA P 0.3215(3) 0.75927(15) 0.4603(2) 0.0424(10) Uani 0.485(7) 1 d PU A 2
O3HA O 0.3272(9) 0.7577(10) 0.3993(8) 0.098(5) Uani 0.515(7) 1 d PU A 11
C4Y C 0.1176(11) 0.7384(8) 1.0662(9) 0.043(4) Uiso 0.259(15) 1 d PDU F 6
H4YA H 0.1462 0.7489 1.0242 0.064 Uiso 0.259(15) 1 calc PR F 6
H4YB H 0.0559 0.7278 1.0576 0.064 Uiso 0.259(15) 1 calc PR F 6
H4YC H 0.1281 0.6954 1.0812 0.064 Uiso 0.259(15) 1 calc PR F 6
C3Y C 0.0885(12) 0.7426(10) 1.0403(9) 0.055(5) Uiso 0.267(16) 1 d PDU H 7
H3YA H 0.1209 0.7387 1.0001 0.082 Uiso 0.267(16) 1 calc PR H 7
H3YB H 0.0558 0.7762 1.0351 0.082 Uiso 0.267(16) 1 calc PR H 7
H3YC H 0.0492 0.6935 1.0451 0.082 Uiso 0.267(16) 1 calc PR H 7
O1X O 0.7267(10) 0.3003(8) 0.7212(7) 0.064(5) Uani 0.253(11) 1 d P . .
H1X H 0.7328 0.3283 0.6913 0.097 Uiso 0.253(11) 1 calc PR . .
C1X C 0.8071(19) 0.3097(15) 0.7534(15) 0.084(8) Uani 0.253(11) 1 d P . .
H1XA H 0.8309 0.2729 0.7306 0.126 Uiso 0.253(11) 1 calc PR . .
H1XB H 0.8005 0.3031 0.8013 0.126 Uiso 0.253(11) 1 calc PR . .
H1XC H 0.8459 0.3597 0.7507 0.126 Uiso 0.253(11) 1 calc PR . .
O4W O 0.7052(8) 0.9769(7) 0.3354(6) 0.049(2) Uiso 0.25 1 d P J 10
O5W O 0.6520(8) 0.1102(7) 0.3579(7) 0.055(3) Uiso 0.25 1 d P K 10
C1PA C 0.447(3) 0.698(3) 0.1832(19) 0.086(9) Uani 0.38(8) 1 d PDU D 19
H1PE H 0.4782 0.6985 0.1418 0.129 Uiso 0.38(8) 1 calc PR D 19
H1PF H 0.4452 0.7478 0.1991 0.129 Uiso 0.38(8) 1 calc PR D 19
H1PG H 0.3884 0.6635 0.1731 0.129 Uiso 0.38(8) 1 calc PR D 19

loop_
_atom_site_aniso_label
_atom_site_aniso_U_11
_atom_site_aniso_U_22
_atom_site_aniso_U_33
_atom_site_aniso_U_23
_atom_site_aniso_U_13
_atom_site_aniso_U_12
Co1 0.0237(2) 0.0302(2) 0.0237(2) 0.00573(18) 0.00106(17) 0.00548(18)
Co2 0.0226(2) 0.0293(2) 0.0281(3) 0.00747(19) 0.00128(18) 0.00520(18)
Co3 0.0231(2) 0.0299(2) 0.0271(2) 0.00534(19) 0.00258(18) 0.00626(18)
Co4 0.0241(2) 0.0333(3) 0.0237(2) 0.00582(19) 0.00121(17) 0.00836(19)
P1E 0.0264(4) 0.0358(4) 0.0301(4) 0.0062(3) 0.0045(3) 0.0105(3)
P1F 0.0242(3) 0.0392(4) 0.0336(4) 0.0076(3) 0.0051(3) 0.0096(3)
P1G 0.0367(4) 0.0423(5) 0.0326(4) 0.0136(3) 0.0067(3) 0.0111(4)
P1HB 0.071(2) 0.132(5) 0.105(4) 0.068(4) 0.017(3) 0.030(3)
O2F 0.0287(11) 0.0381(12) 0.0360(12) 0.0088(9) 0.0068(9) 0.0090(9)
O3F 0.0267(11) 0.0425(13) 0.0402(13) 0.0113(10) 0.0084(9) 0.0111(9)
O3E 0.0287(11) 0.0425(13) 0.0307(11) 0.0035(9) 0.0025(9) 0.0120(9)
O2E 0.0277(11) 0.0423(13) 0.0326(12) 0.0046(10) 0.0045(9) 0.0105(9)
O1B 0.0228(9) 0.0309(10) 0.0272(10) 0.0044(8) 0.0021(8) 0.0058(8)
O1A 0.0245(10) 0.0288(10) 0.0274(10) 0.0051(8) -0.0016(8) 0.0069(8)
O1C 0.0249(10) 0.0336(11) 0.0250(10) 0.0062(8) 0.0029(8) 0.0076(8)
O2G 0.0446(15) 0.0468(15) 0.0506(16) 0.0175(12) 0.0083(12) 0.0073(12)
O1D 0.0308(11) 0.0304(11) 0.0285(11) 0.0064(8) 0.0020(8) 0.0093(9)
O3G 0.0450(14) 0.0634(17) 0.0393(14) 0.0205(12) 0.0082(11) 0.0230(13)
O2HB 0.162(16) 0.135(12) 0.080(8) 0.067(9) -0.033(9) 0.045(11)
O3HB 0.065(8) 0.044(4) 0.051(4) 0.007(3) -0.007(4) 0.011(4)
N4A 0.0252(12) 0.0333(13) 0.0331(14) 0.0064(11) -0.0016(10) 0.0057(10)
N11B 0.0324(14) 0.0340(14) 0.0356(15) 0.0086(11) 0.0064(11) 0.0002(11)
N4C 0.0260(12) 0.0373(14) 0.0311(13) 0.0034(11) 0.0031(10) 0.0095(10)
O1R 0.098(3) 0.164(5) 0.054(2) 0.048(2) 0.031(2) 0.094(3)
N4B 0.0309(13) 0.0317(13) 0.0297(13) 0.0085(11) 0.0044(10) 0.0064(10)
N4D 0.0310(13) 0.0378(14) 0.0344(14) 0.0101(11) 0.0016(11) 0.0133(11)
N14C 0.0259(12) 0.0429(15) 0.0245(13) 0.0058(11) -0.0006(10) 0.0073(11)
N11C 0.0389(15) 0.0543(18) 0.0283(14) 0.0030(12) 0.0019(11) 0.0218(13)
O1S 0.0456(18) 0.0496(18) 0.116(3) -0.006(2) -0.0074(19) -0.0012(14)
N14A 0.0287(12) 0.0384(14) 0.0252(13) 0.0072(11) -0.0003(10) 0.0060(11)
N14B 0.0321(13) 0.0313(13) 0.0343(14) 0.0072(11) 0.0046(11) 0.0078(11)
N11D 0.0405(16) 0.0366(15) 0.0484(18) 0.0087(13) -0.0052(13) 0.0139(12)
N21C 0.0337(14) 0.0557(18) 0.0257(13) 0.0045(12) -0.0010(11) 0.0166(13)
N21A 0.0353(14) 0.0527(18) 0.0290(14) 0.0079(12) -0.0057(11) 0.0109(13)
N21B 0.0419(17) 0.0347(15) 0.063(2) 0.0140(14) 0.0118(15) 0.0061(13)
N21D 0.0362(15) 0.0302(14) 0.061(2) 0.0119(13) -0.0052(14) 0.0041(12)
O1P 0.140(4) 0.064(2) 0.084(3) -0.009(2) -0.025(3) 0.056(3)
O1Q 0.121(4) 0.053(2) 0.104(4) -0.002(2) -0.010(3) 0.010(2)
N14D 0.0301(13) 0.0326(14) 0.0370(15) 0.0118(11) -0.0007(11) 0.0050(11)
O1T 0.0458(18) 0.074(3) 0.129(4) 0.041(3) 0.004(2) 0.0052(17)
N11A 0.0292(13) 0.0381(15) 0.0400(15) 0.0070(12) -0.0059(11) 0.0088(11)
C10F 0.0274(16) 0.058(2) 0.0396(18) 0.0061(16) 0.0055(13) 0.0157(15)
O1V 0.106(4) 0.082(3) 0.105(4) -0.021(3) -0.038(3) 0.016(3)
C4F 0.0320(16) 0.050(2) 0.0355(17) 0.0097(15) 0.0062(13) 0.0161(14)
C15C 0.0276(15) 0.0448(18) 0.0317(16) 0.0039(13) -0.0005(12) 0.0115(13)
C18B 0.086(4) 0.061(3) 0.071(3) 0.027(2) 0.004(3) 0.038(3)
C15F 0.0296(18) 0.064(3) 0.060(3) 0.000(2) -0.0019(17) 0.0085(17)
C6D 0.048(2) 0.060(2) 0.043(2) 0.0145(18) -0.0025(16) 0.0238(18)
C5B 0.0357(16) 0.0370(16) 0.0313(16) 0.0114(13) 0.0084(13) 0.0087(13)
C3C 0.0246(14) 0.0463(18) 0.0297(16) 0.0042(13) 0.0028(11) 0.0129(13)
C5A 0.0278(15) 0.0355(16) 0.0357(17) 0.0028(13) 0.0009(12) 0.0081(13)
C20C 0.0329(17) 0.060(2) 0.0303(17) 0.0006(15) -0.0021(13) 0.0185(16)
C5D 0.0324(16) 0.049(2) 0.0426(19) 0.0192(16) 0.0047(14) 0.0152(15)
C12D 0.0380(17) 0.0351(17) 0.0388(18) 0.0018(14) -0.0054(14) 0.0104(14)
C10E 0.0300(15) 0.0385(17) 0.047(2) 0.0112(14) 0.0084(13) 0.0123(13)
C11F 0.046(2) 0.074(3) 0.050(2) 0.015(2) 0.0013(18) 0.028(2)
C5F 0.054(2) 0.061(2) 0.044(2) 0.0162(18) 0.0147(17) 0.0245(19)
C4E 0.0337(16) 0.0390(17) 0.0379(17) 0.0096(14) 0.0081(13) 0.0153(14)
C13C 0.0322(16) 0.0396(17) 0.0296(16) 0.0080(13) 0.0022(12) 0.0140(13)
C3B 0.0266(14) 0.0335(15) 0.0315(16) 0.0073(12) 0.0066(11) 0.0088(12)
C12A 0.0311(15) 0.0364(16) 0.0355(17) 0.0107(13) -0.0026(12) 0.0082(13)
C9F 0.0332(17) 0.056(2) 0.048(2) -0.0011(17) 0.0037(15) 0.0170(16)
C14E 0.124(6) 0.071(4) 0.097(5) -0.013(3) 0.003(4) 0.057(4)
C17B 0.063(3) 0.059(3) 0.067(3) 0.013(2) -0.011(2) 0.029(2)
C3A 0.0267(14) 0.0351(16) 0.0307(15) 0.0058(12) -0.0012(11) 0.0103(12)
C5C 0.0259(14) 0.0407(17) 0.0386(18) -0.0011(14) 0.0016(12) 0.0119(13)
C20B 0.051(2) 0.0409(19) 0.054(2) 0.0150(17) 0.0128(18) 0.0144(17)
C12B 0.0299(15) 0.0339(16) 0.0347(17) 0.0016(13) 0.0002(12) 0.0018(12)
C10B 0.0398(17) 0.0369(17) 0.0376(18) 0.0116(14) 0.0100(14) 0.0080(14)
C19D 0.049(2) 0.045(2) 0.081(3) 0.034(2) 0.004(2) 0.0022(18)
C3D 0.0326(15) 0.0360(16) 0.0356(17) 0.0099(13) 0.0058(13) 0.0122(13)
C8A 0.0307(17) 0.044(2) 0.064(3) 0.0006(18) -0.0042(16) -0.0011(15)
C13B 0.0350(16) 0.0298(15) 0.0339(16) 0.0032(12) 0.0060(13) 0.0054(13)
C9E 0.0340(18) 0.049(2) 0.058(2) 0.0186(18) 0.0042(16) 0.0094(16)
C2B 0.0239(13) 0.0323(15) 0.0314(16) 0.0064(12) 0.0037(11) 0.0047(11)
C12C 0.0330(16) 0.0412(17) 0.0278(15) 0.0133(13) 0.0060(12) 0.0093(13)
C2D 0.0349(16) 0.0307(15) 0.0312(16) 0.0053(12) 0.0021(12) 0.0102(13)
C18A 0.051(2) 0.056(2) 0.0321(18) -0.0083(16) -0.0007(15) 0.0056(19)
C13A 0.0304(15) 0.0390(17) 0.0289(15) 0.0111(13) -0.0005(12) 0.0048(13)
C10D 0.0369(18) 0.047(2) 0.052(2) 0.0167(17) 0.0009(15) 0.0151(15)
C6E 0.059(3) 0.067(3) 0.055(3) 0.028(2) 0.022(2) 0.026(2)
C7A 0.0370(18) 0.0373(18) 0.060(2) 0.0070(17) 0.0015(16) 0.0028(15)
C19C 0.040(2) 0.081(3) 0.0332(19) -0.0067(19) -0.0065(15) 0.016(2)
C7E 0.052(2) 0.060(3) 0.082(3) 0.039(2) 0.031(2) 0.022(2)
C16A 0.0357(17) 0.0444(19) 0.0315(17) 0.0049(14) 0.0024(13) 0.0063(14)
C10G 0.048(2) 0.0372(17) 0.0359(18) 0.0092(14) 0.0079(15) 0.0110(15)
C13D 0.0289(15) 0.0312(15) 0.0426(18) 0.0079(13) -0.0069(13) 0.0036(12)
C2A 0.0270(14) 0.0345(15) 0.0277(15) 0.0066(12) -0.0010(11) 0.0091(12)
C4G 0.0445(19) 0.050(2) 0.0316(17) 0.0140(15) 0.0090(14) 0.0163(16)
C20A 0.0333(16) 0.051(2) 0.0278(16) 0.0069(14) 0.0009(13) 0.0086(14)
C7B 0.065(3) 0.057(2) 0.0316(19) 0.0155(17) 0.0111(17) 0.013(2)
C9A 0.0295(17) 0.049(2) 0.050(2) 0.0048(17) -0.0091(15) 0.0052(15)
C8B 0.060(2) 0.054(2) 0.040(2) 0.0207(17) 0.0170(17) 0.0136(19)
C7C 0.0396(19) 0.043(2) 0.065(3) -0.0095(18) 0.0010(17) 0.0164(16)
C14F 0.036(2) 0.089(4) 0.080(4) -0.012(3) -0.004(2) 0.014(2)
C2C 0.0251(14) 0.0421(17) 0.0258(15) 0.0105(12) 0.0057(11) 0.0081(12)
C10C 0.0321(16) 0.051(2) 0.0379(18) -0.0044(15) -0.0016(13) 0.0185(15)
C15B 0.0431(18) 0.0369(17) 0.0334(17) 0.0070(13) 0.0033(14) 0.0134(14)
C9D 0.060(3) 0.051(2) 0.073(3) 0.020(2) -0.007(2) 0.024(2)
C5G 0.054(2) 0.056(2) 0.053(2) 0.0026(19) -0.0003(19) 0.013(2)
C11E 0.0398(19) 0.055(2) 0.058(2) 0.0206(19) 0.0065(17) 0.0211(17)
C6C 0.0344(17) 0.0424(19) 0.047(2) -0.0002(15) 0.0061(14) 0.0148(14)
C11G 0.057(2) 0.048(2) 0.0348(19) 0.0085(16) -0.0012(17) 0.0012(18)
C13F 0.037(2) 0.129(6) 0.065(3) -0.006(3) -0.011(2) 0.031(3)
C19A 0.046(2) 0.064(3) 0.0273(17) -0.0014(16) -0.0054(14) 0.0074(18)
C20D 0.0328(17) 0.0413(19) 0.059(2) 0.0216(17) -0.0013(16) 0.0039(14)
C16D 0.0388(18) 0.052(2) 0.047(2) 0.0205(17) 0.0053(15) 0.0088(16)
C12F 0.060(3) 0.128(6) 0.063(3) 0.024(3) -0.003(2) 0.054(4)
C9B 0.048(2) 0.0411(19) 0.049(2) 0.0172(17) 0.0164(17) 0.0050(16)
C16C 0.0262(15) 0.057(2) 0.0394(19) 0.0061(16) 0.0021(13) 0.0087(15)
C10A 0.0264(15) 0.0377(17) 0.0412(18) 0.0041(14) -0.0019(13) 0.0049(13)
C19B 0.075(3) 0.051(2) 0.078(3) 0.031(2) 0.013(3) 0.024(2)
C7D 0.057(3) 0.077(3) 0.055(3) 0.024(2) -0.009(2) 0.031(2)
C17C 0.0279(17) 0.072(3) 0.051(2) -0.001(2) 0.0004(15) 0.0067(17)
C6A 0.0345(17) 0.0368(18) 0.049(2) 0.0087(15) -0.0007(14) 0.0066(14)
C17A 0.047(2) 0.047(2) 0.0352(19) 0.0002(15) 0.0054(15) 0.0086(16)
C6B 0.047(2) 0.046(2) 0.0343(18) 0.0123(15) 0.0043(15) 0.0035(16)
C15D 0.0293(15) 0.0388(17) 0.0438(19) 0.0184(15) 0.0004(13) 0.0045(13)
C12G 0.091(4) 0.056(3) 0.034(2) 0.0056(18) 0.001(2) 0.004(2)
C6G 0.086(4) 0.052(3) 0.063(3) -0.002(2) 0.000(3) 0.012(3)
C13G 0.096(4) 0.051(2) 0.045(2) 0.0126(19) 0.033(2) 0.014(2)
C16B 0.048(2) 0.049(2) 0.055(2) 0.0107(18) -0.0010(17) 0.0203(17)
C15G 0.053(2) 0.056(2) 0.054(2) 0.0232(19) 0.0199(18) 0.0223(19)
C7G 0.111(5) 0.059(3) 0.051(3) 0.008(2) 0.006(3) 0.044(3)
C8F 0.045(2) 0.075(3) 0.055(3) -0.014(2) -0.0009(19) 0.027(2)
C8E 0.036(2) 0.057(3) 0.092(4) 0.030(3) 0.011(2) 0.0062(18)
C5E 0.046(2) 0.055(2) 0.043(2) 0.0150(17) 0.0118(16) 0.0185(17)
C15E 0.090(4) 0.058(3) 0.059(3) -0.002(2) -0.002(3) 0.038(3)
C15A 0.0315(15) 0.0410(17) 0.0227(14) 0.0052(12) 0.0005(12) 0.0032(13)
C9C 0.043(2) 0.064(3) 0.044(2) -0.0084(18) -0.0047(16) 0.0254(19)
C18C 0.0279(18) 0.093(4) 0.056(3) -0.012(2) -0.0081(17) 0.011(2)
C6F 0.074(3) 0.088(4) 0.048(2) 0.029(2) 0.026(2) 0.044(3)
C18D 0.055(3) 0.068(3) 0.073(3) 0.044(3) 0.017(2) 0.008(2)
C5H 0.077(4) 0.114(6) 0.093(4) -0.017(4) -0.017(3) 0.054(4)
C8C 0.047(2) 0.057(2) 0.055(2) -0.016(2) -0.0051(18) 0.0245(19)
C8D 0.065(3) 0.069(3) 0.071(3) 0.030(2) -0.005(2) 0.034(2)
C6H 0.070(4) 0.147(8) 0.124(6) -0.020(5) -0.005(4) 0.055(4)
C17D 0.045(2) 0.069(3) 0.056(3) 0.028(2) 0.0129(18) 0.011(2)
C4H 0.074(3) 0.060(3) 0.093(4) -0.002(3) -0.031(3) 0.035(3)
C1T 0.071(3) 0.073(4) 0.078(4) 0.019(3) -0.002(3) 0.004(3)
C1V 0.094(5) 0.076(4) 0.089(5) 0.011(3) -0.032(4) 0.015(3)
C10H 0.055(6) 0.046(4) 0.079(7) 0.002(5) -0.012(5) 0.014(4)
C8G 0.083(4) 0.074(3) 0.069(3) 0.008(3) -0.003(3) 0.047(3)
C14G 0.069(3) 0.066(3) 0.068(3) 0.030(2) 0.036(2) 0.026(2)
C12E 0.051(2) 0.060(3) 0.088(4) 0.030(3) 0.010(2) 0.028(2)
C1PB 0.18(2) 0.074(11) 0.088(14) 0.012(9) -0.052(16) 0.057(19)
C7F 0.075(3) 0.099(4) 0.037(2) -0.001(2) 0.006(2) 0.050(3)
C13E 0.072(3) 0.057(3) 0.114(5) 0.022(3) 0.011(3) 0.036(3)
C8H 0.078(4) 0.069(4) 0.130(5) -0.030(4) -0.048(4) 0.028(3)
C9G 0.052(2) 0.062(3) 0.063(3) 0.008(2) -0.003(2) 0.022(2)
C9H 0.085(4) 0.066(3) 0.109(5) -0.010(3) -0.048(3) 0.029(3)
C1SB 0.093(6) 0.076(5) 0.288(17) -0.052(8) -0.023(8) 0.026(5)
C14H 0.096(9) 0.048(5) 0.098(10) 0.005(7) -0.030(9) 0.018(5)
C1Q 0.097(5) 0.077(4) 0.112(6) 0.009(4) 0.021(4) 0.033(4)
C1R 0.129(7) 0.139(7) 0.105(6) 0.067(5) 0.066(5) 0.084(6)
C1 0.061(8) 0.078(9) 0.157(13) 0.057(9) -0.040(10) 0.005(7)
C7H 0.080(4) 0.120(7) 0.144(6) -0.033(5) -0.018(4) 0.058(5)
C11H 0.060(6) 0.056(5) 0.191(18) 0.022(9) -0.034(9) 0.008(5)
C13H 0.101(10) 0.037(5) 0.22(2) 0.009(9) -0.022(12) 0.018(5)
C19H 0.059(6) 0.084(7) 0.114(8) 0.010(6) -0.014(7) 0.005(6)
C18H 0.067(8) 0.101(9) 0.158(12) -0.014(8) -0.028(9) 0.027(7)
C17H 0.067(8) 0.076(8) 0.228(16) 0.021(9) -0.020(12) 0.000(7)
C16H 0.090(10) 0.083(9) 0.223(15) 0.063(13) -0.025(16) 0.042(8)
C12H 0.088(11) 0.054(6) 0.27(3) -0.003(12) -0.052(14) 0.011(6)
C20H 0.041(5) 0.059(5) 0.107(7) 0.037(5) -0.015(5) 0.005(4)
C4 0.071(9) 0.048(5) 0.097(10) 0.006(6) -0.036(7) 0.011(5)
O2HA 0.035(3) 0.046(4) 0.050(4) -0.011(3) -0.012(3) 0.022(3)
P1HA 0.055(2) 0.0250(11) 0.0417(17) -0.0043(10) -0.0344(16) 0.0115(10)
O3HA 0.046(5) 0.155(15) 0.083(7) 0.043(9) -0.009(5) 0.009(7)
O1X 0.079(10) 0.061(8) 0.059(8) 0.013(6) -0.003(7) 0.030(7)
C1X 0.097(19) 0.074(15) 0.087(17) 0.000(12) -0.002(14) 0.040(14)
C1PA 0.086(17) 0.08(2) 0.10(2) 0.007(14) 0.006(13) 0.039(13)

loop_
_atom_type_symbol
_atom_type_description
_atom_type_scat_dispersion_real
_atom_type_scat_dispersion_imag
_atom_type_scat_source
C C 0.0181 0.0091 'International Tables Vol C Tables 4.2.6.8 and 6.1.1.4'
H H 0.0000 0.0000 'International Tables Vol C Tables 4.2.6.8 and 6.1.1.4'
Co Co -2.3653 3.6143 'International Tables Vol C Tables 4.2.6.8 and 6.1.1.4'
N N 0.0311 0.0180 'International Tables Vol C Tables 4.2.6.8 and 6.1.1.4'
O O 0.0492 0.0322 'International Tables Vol C Tables 4.2.6.8 and 6.1.1.4'
P P 0.2955 0.4335 'International Tables Vol C Tables 4.2.6.8 and 6.1.1.4'

loop_
_exptl_crystal_face_index_h
_exptl_crystal_face_index_k
_exptl_crystal_face_index_l
_exptl_crystal_face_perp_dist
_exptl_oxdiff_crystal_face_indexfrac_h
_exptl_oxdiff_crystal_face_indexfrac_k
_exptl_oxdiff_crystal_face_indexfrac_l
_exptl_oxdiff_crystal_face_x
_exptl_oxdiff_crystal_face_y
_exptl_oxdiff_crystal_face_z
1 0 0 0.1036 1.0021 0.0033 -0.0039 -0.0386 -0.0724 -0.0549
0 0 -1 0.2053 0.0005 -0.0031 -1.0020 -0.0343 -0.0248 0.0663
0 -2 1 0.0427 0.0073 -2.0088 1.0067 0.1738 -0.0349 0.0139
0 2 -1 0.0396 -0.0073 2.0088 -1.0067 -0.1738 0.0349 -0.0139
0 0 1 0.1511 -0.0005 0.0031 1.0020 0.0343 0.0248 -0.0663
-2 1 1 0.0656 -2.0087 1.0024 1.0074 0.0418 0.1995 0.0035
2 -1 -1 0.0787 2.0087 -1.0024 -1.0074 -0.0418 -0.1995 -0.0035

loop_
_geom_angle_atom_site_label_1
_geom_angle_atom_site_label_2
_geom_angle_atom_site_label_3
_geom_angle
N14A Co1 O3E 92.03(10)
N14A Co1 O1A 90.03(10)
O3E Co1 O1A 163.38(9)
N14A Co1 O1D 103.59(10)
O3E Co1 O1D 84.58(9)
O1A Co1 O1D 78.91(9)
N14A Co1 N4B 94.86(11)
O3E Co1 N4B 88.93(10)
O1A Co1 N4B 107.33(10)
O1D Co1 N4B 160.62(10)
N14A Co1 O1B 160.91(10)
O3E Co1 O1B 104.61(9)
O1A Co1 O1B 76.73(8)
O1D Co1 O1B 87.49(8)
N4B Co1 O1B 76.49(10)
O2F Co2 N14D 90.58(11)
O2F Co2 O1D 164.17(10)
N14D Co2 O1D 90.97(10)
O2F Co2 O1C 85.75(9)
N14D Co2 O1C 103.86(10)
O1D Co2 O1C 78.58(9)
O2F Co2 N4A 87.62(11)
N14D Co2 N4A 94.73(11)
O1D Co2 N4A 107.94(10)
O1C Co2 N4A 160.29(10)
O2F Co2 O1A 104.00(9)
N14D Co2 O1A 162.99(11)
O1D Co2 O1A 77.42(8)
O1C Co2 O1A 86.19(8)
N4A Co2 O1A 77.44(9)
N14B Co3 O1A 103.67(10)
N14B Co3 N4C 94.47(11)
O1A Co3 N4C 161.61(10)
N14B Co3 O3F 93.06(10)
O1A Co3 O3F 87.19(9)
N4C Co3 O3F 88.88(10)
N14B Co3 O1B 89.65(10)
O1A Co3 O1B 78.22(8)
N4C Co3 O1B 105.24(9)
O3F Co3 O1B 165.39(10)
N14B Co3 O1C 161.16(10)
O1A Co3 O1C 86.30(8)
N4C Co3 O1C 77.17(10)
O3F Co3 O1C 103.49(9)
O1B Co3 O1C 76.61(8)
N14C Co4 O1B 103.90(10)
N14C Co4 O1C 90.12(10)
O1B Co4 O1C 79.37(8)
N14C Co4 O2E 92.80(10)
O1B Co4 O2E 84.94(9)
O1C Co4 O2E 164.29(9)
N14C Co4 N4D 94.62(11)
O1B Co4 N4D 160.87(10)
O1C Co4 N4D 105.72(10)
O2E Co4 N4D 89.43(10)
N14C Co4 O1D 160.56(10)
O1B Co4 O1D 87.25(8)
O1C Co4 O1D 76.14(9)
O2E Co4 O1D 104.16(9)
N4D Co4 O1D 76.40(10)
O3E P1E O2E 116.44(13)
O3E P1E C4E 107.39(15)
O2E P1E C4E 111.08(16)
O3E P1E C10E 110.14(16)
O2E P1E C10E 107.77(16)
C4E P1E C10E 103.23(16)
O3F P1F O2F 116.77(14)
O3F P1F C10F 109.66(16)
O2F P1F C10F 106.57(17)
O3F P1F C4F 109.27(17)
O2F P1F C4F 106.21(16)
C10F P1F C4F 108.00(17)
O2G P1G O3G 116.88(17)
O2G P1G C10G 109.44(18)
O3G P1G C10G 107.71(18)
O2G P1G C4G 108.87(18)
O3G P1G C4G 109.88(18)
C10G P1G C4G 103.18(17)
O2HA P1HB O3HA 112.4(8)
O2HA P1HB C4H 118.6(6)
O3HA P1HB C4H 101.8(7)
O2HA P1HB C20H 112.6(7)
O3HA P1HB C20H 105.8(9)
C4H P1HB C20H 104.3(6)
P1F O2F Co2 124.25(14)
P1F O3F Co3 122.70(14)
P1E O3E Co1 122.42(14)
P1E O2E Co4 122.18(13)
C2B O1B Co4 122.26(18)
C2B O1B Co3 121.58(19)
Co4 O1B Co3 103.16(9)
C2B O1B Co1 113.84(18)
Co4 O1B Co1 88.52(8)
Co3 O1B Co1 100.95(9)
C2A O1A Co3 123.59(19)
C2A O1A Co1 120.46(19)
Co3 O1A Co1 104.10(9)
C2A O1A Co2 113.13(18)
Co3 O1A Co2 88.77(8)
Co1 O1A Co2 100.19(9)
C2C O1C Co4 120.14(18)
C2C O1C Co2 123.36(18)
Co4 O1C Co2 104.50(10)
C2C O1C Co3 112.79(19)
Co4 O1C Co3 100.80(9)
Co2 O1C Co3 88.91(8)
C2D O1D Co2 121.01(19)
C2D O1D Co1 124.07(19)
Co2 O1D Co1 103.45(10)
C2D O1D Co4 113.20(18)
Co2 O1D Co4 100.77(9)
Co1 O1D Co4 87.25(8)
C3A N4A C5A 105.4(3)
C3A N4A Co2 112.8(2)
C5A N4A Co2 140.6(2)
C3B N11B C10B 106.9(3)
C3B N11B H11B 126.5
C10B N11B H11B 126.5
C3C N4C C5C 106.2(3)
C3C N4C Co3 112.4(2)
C5C N4C Co3 140.3(2)
C1R O1R H1R 109.5
C3B N4B C5B 105.6(3)
C3B N4B Co1 112.5(2)
C5B N4B Co1 139.2(2)
C3D N4D C5D 105.2(3)
C3D N4D Co4 112.9(2)
C5D N4D Co4 139.8(3)
C13C N14C C15C 105.7(3)
C13C N14C Co4 116.7(2)
C15C N14C Co4 137.1(2)
C3C N11C C10C 107.6(3)
C3C N11C H11C 126.2
C10C N11C H11C 126.2
C1SB O1S H1S 109.5
C13A N14A C15A 106.0(3)
C13A N14A Co1 117.8(2)
C15A N14A Co1 136.1(2)
C13B N14B C15B 106.1(3)
C13B N14B Co3 118.0(2)
C15B N14B Co3 135.7(2)
C3D N11D C10D 106.6(3)
C3D N11D H11D 126.7
C10D N11D H11D 126.7
C13C N21C C20C 107.4(3)
C13C N21C H21C 126.3
C20C N21C H21C 126.3
C13A N21A C20A 107.3(3)
C13A N21A H21A 126.4
C20A N21A H21A 126.4
C13B N21B C20B 107.7(3)
C13B N21B H21B 126.2
C20B N21B H21B 126.2
C13D N21D C20D 107.8(3)
C13D N21D H21D 126.1
C20D N21D H21D 126.1
C1PA O1P C1PB 20(2)
C1PA O1P H1P 115.5
C1PB O1P H1P 109.5
C1PA O1P H1PA 109.5
C1PB O1P H1PA 111.0
H1P O1P H1PA 20.2
C1Q O1Q H1Q 109.5
C13D N14D C15D 106.2(3)
C13D N14D Co2 117.5(2)
C15D N14D Co2 135.3(3)
C1T O1T H1T 109.5
C3A N11A C10A 107.0(3)
C3A N11A H11A 126.5
C10A N11A H11A 126.5
C11F C10F C15F 119.0(4)
C11F C10F P1F 121.4(3)
C15F C10F P1F 119.5(3)
C1V O1V H1V 109.5
C9F C4F C5F 119.7(4)
C9F C4F P1F 120.4(3)
C5F C4F P1F 119.8(3)
N14C C15C C16C 131.2(3)
N14C C15C C20C 108.7(3)
C16C C15C C20C 120.1(3)
C19B C18B C17B 121.5(4)
C19B C18B H18B 119.3
C17B C18B H18B 119.3
C14F C15F C10F 120.8(5)
C14F C15F H15F 119.6
C10F C15F H15F 119.6
C5D C6D C7D 118.0(4)
C5D C6D H6D 121.0
C7D C6D H6D 121.0
C6B C5B N4B 131.2(3)
C6B C5B C10B 119.9(3)
N4B C5B C10B 108.9(3)
N4C C3C N11C 112.0(3)
N4C C3C C2C 123.2(3)
N11C C3C C2C 124.8(3)
N4A C5A C10A 108.9(3)
N4A C5A C6A 130.7(3)
C10A C5A C6A 120.3(3)
N21C C20C C19C 132.3(4)
N21C C20C C15C 105.7(3)
C19C C20C C15C 122.0(4)
C6D C5D C10D 120.0(4)
C6D C5D N4D 131.4(4)
C10D C5D N4D 108.6(3)
C13D C12D C2D 113.3(3)
C13D C12D H12A 108.9
C2D C12D H12A 108.9
C13D C12D H12B 108.9
C2D C12D H12B 108.9
H12A C12D H12B 107.7
C15E C10E C11E 119.2(4)
C15E C10E P1E 121.8(3)
C11E C10E P1E 118.9(3)
C10F C11F C12F 119.0(5)
C10F C11F H11F 120.5
C12F C11F H11F 120.5
C6F C5F C4F 119.9(5)
C6F C5F H5F 120.0
C4F C5F H5F 120.0
C9E C4E C5E 119.1(4)
C9E C4E P1E 121.5(3)
C5E C4E P1E 119.3(3)
N14C C13C N21C 112.6(3)
N14C C13C C12C 123.5(3)
N21C C13C C12C 123.8(3)
N4B C3B N11B 112.9(3)
N4B C3B C2B 122.7(3)
N11B C3B C2B 124.4(3)
C13A C12A C2A 109.8(3)
C13A C12A H12C 109.7
C2A C12A H12C 109.7
C13A C12A H12D 109.7
C2A C12A H12D 109.7
H12C C12A H12D 108.2
C4F C9F C8F 119.7(4)
C4F C9F H9F 120.1
C8F C9F H9F 120.1
C13E C14E C15E 120.5(6)
C13E C14E H14E 119.7
C15E C14E H14E 119.7
C18B C17B C16B 121.8(5)
C18B C17B H17B 119.1
C16B C17B H17B 119.1
N4A C3A N11A 112.3(3)
N4A C3A C2A 122.9(3)
N11A C3A C2A 124.8(3)
N4C C5C C6C 131.3(3)
N4C C5C C10C 108.4(3)
C6C C5C C10C 120.3(3)
N21B C20B C19B 132.1(4)
N21B C20B C15B 105.7(3)
C19B C20B C15B 122.2(4)
C13B C12B C2B 112.2(3)
C13B C12B H12E 109.2
C2B C12B H12E 109.2
C13B C12B H12F 109.2
C2B C12B H12F 109.2
H12E C12B H12F 107.9
N11B C10B C9B 131.7(4)
N11B C10B C5B 105.7(3)
C9B C10B C5B 122.6(4)
C18D C19D C20D 117.0(4)
C18D C19D H19D 121.5
C20D C19D H19D 121.5
N4D C3D N11D 113.4(3)
N4D C3D C2D 122.7(3)
N11D C3D C2D 123.8(3)
C9A C8A C7A 121.7(4)
C9A C8A H8A 119.2
C7A C8A H8A 119.2
N14B C13B N21B 111.9(3)
N14B C13B C12B 123.9(3)
N21B C13B C12B 124.2(3)
C4E C9E C8E 119.7(4)
C4E C9E H9E 120.1
C8E C9E H9E 120.1
O1B C2B C3B 109.3(3)
O1B C2B C12B 112.6(3)
C3B C2B C12B 110.0(3)
O1B C2B H2B 108.3
C3B C2B H2B 108.3
C12B C2B H2B 108.3
C13C C12C C2C 110.7(3)
C13C C12C H12G 109.5
C2C C12C H12G 109.5
C13C C12C H12H 109.5
C2C C12C H12H 109.5
H12G C12C H12H 108.1
O1D C2D C3D 109.6(3)
O1D C2D C12D 113.1(3)
C3D C2D C12D 109.8(3)
O1D C2D H2D 108.0
C3D C2D H2D 108.0
C12D C2D H2D 108.0
C19A C18A C17A 122.3(4)
C19A C18A H18A 118.9
C17A C18A H18A 118.9
N14A C13A N21A 112.2(3)
N14A C13A C12A 123.7(3)
N21A C13A C12A 124.0(3)
N11D C10D C9D 131.7(4)
N11D C10D C5D 106.1(3)
C9D C10D C5D 122.2(4)
C5E C6E C7E 120.3(4)
C5E C6E H6E 119.9
C7E C6E H6E 119.9
C6A C7A C8A 121.5(4)
C6A C7A H7A 119.3
C8A C7A H7A 119.3
C18C C19C C20C 116.9(4)
C18C C19C H19C 121.5
C20C C19C H19C 121.5
C8E C7E C6E 119.5(4)
C8E C7E H7E 120.2
C6E C7E H7E 120.2
C17A C16A C15A 117.5(4)
C17A C16A H16A 121.3
C15A C16A H16A 121.3
C11G C10G C15G 119.5(4)
C11G C10G P1G 119.6(3)
C15G C10G P1G 120.6(3)
N14D C13D N21D 111.9(3)
N14D C13D C12D 123.8(3)
N21D C13D C12D 124.3(4)
O1A C2A C3A 109.6(2)
O1A C2A C12A 112.6(3)
C3A C2A C12A 109.9(3)
O1A C2A H2A 108.2
C3A C2A H2A 108.2
C12A C2A H2A 108.2
C5G C4G C9G 118.9(4)
C5G C4G P1G 120.1(3)
C9G C4G P1G 120.7(4)
N21A C20A C19A 132.8(3)
N21A C20A C15A 105.7(3)
C19A C20A C15A 121.6(4)
C6B C7B C8B 121.4(4)
C6B C7B H7B 119.3
C8B C7B H7B 119.3
C8A C9A C10A 116.4(4)
C8A C9A H9A 121.8
C10A C9A H9A 121.8
C9B C8B C7B 121.9(4)
C9B C8B H8B 119.1
C7B C8B H8B 119.1
C6C C7C C8C 121.5(4)
C6C C7C H7C 119.3
C8C C7C H7C 119.3
C13F C14F C15F 119.8(6)
C13F C14F H14F 120.1
C15F C14F H14F 120.1
O1C C2C C3C 108.8(3)
O1C C2C C12C 112.0(3)
C3C C2C C12C 110.0(3)
O1C C2C H2C 108.6
C3C C2C H2C 108.6
C12C C2C H2C 108.6
N11C C10C C9C 132.4(4)
N11C C10C C5C 105.8(3)
C9C C10C C5C 121.8(4)
C16B C15B N14B 131.5(3)
C16B C15B C20B 120.0(4)
N14B C15B C20B 108.5(3)
C8D C9D C10D 117.0(5)
C8D C9D H9D 121.5
C10D C9D H9D 121.5
C4G C5G C6G 120.2(5)
C4G C5G H5G 119.9
C6G C5G H5G 119.9
C10E C11E C12E 120.0(5)
C10E C11E H11E 120.0
C12E C11E H11E 120.0
C7C C6C C5C 117.7(4)
C7C C6C H6C 121.1
C5C C6C H6C 121.1
C12G C11G C10G 119.3(5)
C12G C11G H11G 120.4
C10G C11G H11G 120.4
C14F C13F C12F 120.3(5)
C14F C13F H13F 119.8
C12F C13F H13F 119.8
C18A C19A C20A 116.8(4)
C18A C19A H19A 121.6
C20A C19A H19A 121.6
N21D C20D C19D 132.8(4)
N21D C20D C15D 105.8(3)
C19D C20D C15D 121.4(4)
C15D C16D C17D 117.2(4)
C15D C16D H16D 121.4
C17D C16D H16D 121.4
C13F C12F C11F 121.0(5)
C13F C12F H12I 119.5
C11F C12F H12I 119.5
C8B C9B C10B 116.5(4)
C8B C9B H9B 121.7
C10B C9B H9B 121.7
C17C C16C C15C 117.9(4)
C17C C16C H16C 121.1
C15C C16C H16C 121.1
N11A C10A C5A 106.3(3)
N11A C10A C9A 131.2(3)
C5A C10A C9A 122.4(3)
C18B C19B C20B 116.9(5)
C18B C19B H19B 121.5
C20B C19B H19B 121.5
C6D C7D C8D 121.4(4)
C6D C7D H7D 119.3
C8D C7D H7D 119.3
C16C C17C C18C 120.9(4)
C16C C17C H17C 119.6
C18C C17C H17C 119.6
C7A C6A C5A 117.7(4)
C7A C6A H6A 121.2
C5A C6A H6A 121.2
C16A C17A C18A 121.2(4)
C16A C17A H17A 119.4
C18A C17A H17A 119.4
C7B C6B C5B 117.7(4)
C7B C6B H6B 121.1
C5B C6B H6B 121.1
C16D C15D N14D 130.8(3)
C16D C15D C20D 120.8(3)
N14D C15D C20D 108.3(3)
C13G C12G C11G 120.6(5)
C13G C12G H12K 119.7
C11G C12G H12K 119.7
C7G C6G C5G 120.6(5)
C7G C6G H6G 119.7
C5G C6G H6G 119.7
C12G C13G C14G 120.7(4)
C12G C13G H13G 119.6
C14G C13G H13G 119.6
C15B C16B C17B 117.6(4)
C15B C16B H16B 121.2
C17B C16B H16B 121.2
C14G C15G C10G 120.6(5)
C14G C15G H15G 119.7
C10G C15G H15G 119.7
C8G C7G C6G 119.3(5)
C8G C7G H7G 120.4
C6G C7G H7G 120.4
C7F C8F C9F 120.1(5)
C7F C8F H8F 119.9
C9F C8F H8F 119.9
C7E C8E C9E 120.7(4)
C7E C8E H8E 119.6
C9E C8E H8E 119.6
C6E C5E C4E 120.6(4)
C6E C5E H5E 119.7
C4E C5E H5E 119.7
C10E C15E C14E 119.8(5)
C10E C15E H15E 120.1
C14E C15E H15E 120.1
N14A C15A C16A 130.5(3)
N14A C15A C20A 108.8(3)
C16A C15A C20A 120.7(3)
C8C C9C C10C 117.1(4)
C8C C9C H9C 121.4
C10C C9C H9C 121.4
C19C C18C C17C 122.1(4)
C19C C18C H18C 118.9
C17C C18C H18C 118.9
C5F C6F C7F 120.0(5)
C5F C6F H6F 120.0
C7F C6F H6F 120.0
C19D C18D C17D 121.6(4)
C19D C18D H18D 119.2
C17D C18D H18D 119.2
C6H C5H C4H 120.5(7)
C6H C5H H5H 119.7
C4H C5H H5H 119.7
C9C C8C C7C 121.6(4)
C9C C8C H8C 119.2
C7C C8C H8C 119.2
C9D C8D C7D 121.4(4)
C9D C8D H8D 119.3
C7D C8D H8D 119.3
C7H C6H C5H 121.3(10)
C7H C6H H6H 119.3
C5H C6H H6H 119.3
C18D C17D C16D 122.0(5)
C18D C17D H17D 119.0
C16D C17D H17D 119.0
C5H C4H C9H 118.0(7)
C5H C4H P1HB 114.7(5)
C9H C4H P1HB 127.1(7)
C5H C4H P1HA 124.3(5)
C9H C4H P1HA 117.7(6)
P1HB C4H P1HA 10.5(3)
O1T C1T H1TA 109.5
O1T C1T H1TB 109.5
H1TA C1T H1TB 109.5
O1T C1T H1TC 109.5
H1TA C1T H1TC 109.5
H1TB C1T H1TC 109.5
O1V C1V H1VA 109.5
O1V C1V H1VB 109.5
H1VA C1V H1VB 109.5
O1V C1V H1VC 109.5
H1VA C1V H1VC 109.5
H1VB C1V H1VC 109.5
C4 C10H C11H 117.8(13)
C4 C10H P1HA 118.9(9)
C11H C10H P1HA 122.1(8)
C7G C8G C9G 121.3(5)
C7G C8G H8G 119.4
C9G C8G H8G 119.4
C15G C14G C13G 119.3(5)
C15G C14G H14G 120.3
C13G C14G H14G 120.3
C13E C12E C11E 121.1(5)
C13E C12E H12J 119.5
C11E C12E H12J 119.5
O1P C1PB H1PB 109.5
O1P C1PB H1PC 109.5
O1P C1PB H1PD 109.5
C8F C7F C6F 120.6(4)
C8F C7F H7F 119.7
C6F C7F H7F 119.7
C12E C13E C14E 119.4(5)
C12E C13E H13E 120.3
C14E C13E H13E 120.3
C7H C8H C9H 120.7(7)
C7H C8H H8H 119.6
C9H C8H H8H 119.6
C4G C9G C8G 119.6(5)
C4G C9G H9G 120.2
C8G C9G H9G 120.2
C8H C9H C4H 118.9(8)
C8H C9H H9H 120.6
C4H C9H H9H 120.6
O1S C1SB H1SA 109.5
O1S C1SB H1SB 109.5
H1SA C1SB H1SB 109.5
O1S C1SB H1SC 109.5
H1SA C1SB H1SC 109.5
H1SB C1SB H1SC 109.5
C13H C14H C4 123.9(15)
C13H C14H H14H 118.0
C4 C14H H14H 118.0
O1Q C1Q H1QA 109.5
O1Q C1Q H1QB 109.5
H1QA C1Q H1QB 109.5
O1Q C1Q H1QC 109.5
H1QA C1Q H1QC 109.5
H1QB C1Q H1QC 109.5
O1R C1R H1RA 109.5
O1R C1R H1RB 109.5
H1RA C1R H1RB 109.5
O1R C1R H1RC 109.5
H1RA C1R H1RC 109.5
H1RB C1R H1RC 109.5
C20H C1 C16H 124.7(18)
C20H C1 H1 117.7
C16H C1 H1 117.7
C6H C7H C8H 120.5(9)
C6H C7H H7H 119.8
C8H C7H H7H 119.8
C12H C11H C10H 119.9(12)
C12H C11H H11H 120.0
C10H C11H H11H 120.0
C14H C13H C12H 117.5(13)
C14H C13H H13H 121.3
C12H C13H H13H 121.3
C18H C19H C20H 123.7(15)
C18H C19H H19H 118.1
C20H C19H H19H 118.1
C17H C18H C19H 113.3(17)
C17H C18H H18H 123.3
C19H C18H H18H 123.3
C18H C17H C16H 129.0(18)
C18H C17H H17H 115.5
C16H C17H H17H 115.5
C1 C16H C17H 113.5(16)
C1 C16H H16H 123.3
C17H C16H H16H 123.3
C13H C12H C11H 121.4(13)
C13H C12H H12L 119.3
C11H C12H H12L 119.3
C1 C20H C19H 115.6(15)
C1 C20H P1HB 126.6(13)
C19H C20H P1HB 117.6(9)
C10H C4 C14H 118.8(16)
C10H C4 H4 120.6
C14H C4 H4 120.6
C4Y O4Y H4Y 109.5
C1Y O1Y H1Y 109.5
O1Y C1Y H1YA 109.5
O1Y C1Y H1YB 109.5
H1YA C1Y H1YB 109.5
O1Y C1Y H1YC 109.5
H1YA C1Y H1YC 109.5
H1YB C1Y H1YC 109.5
C3Y O3Y H3Y 109.5
O2Y C2Y H2YA 109.5
O2Y C2Y H2YB 109.5
H2YA C2Y H2YB 109.5
O2Y C2Y H2YC 109.5
H2YA C2Y H2YC 109.5
H2YB C2Y H2YC 109.5
C2Y O2Y H2Y 109.5
O2HB P1HA O3HB 116.8(10)
O2HB P1HA C10H 111.3(9)
O3HB P1HA C10H 103.4(6)
O2HB P1HA C4H 102.4(9)
O3HB P1HA C4H 112.4(6)
C10H P1HA C4H 110.7(5)
O4Y C4Y H4YA 109.5
O4Y C4Y H4YB 109.5
H4YA C4Y H4YB 109.5
O4Y C4Y H4YC 109.5
H4YA C4Y H4YC 109.5
H4YB C4Y H4YC 109.5
O3Y C3Y H3YA 109.5
O3Y C3Y H3YB 109.5
H3YA C3Y H3YB 109.5
O3Y C3Y H3YC 109.5
H3YA C3Y H3YC 109.5
H3YB C3Y H3YC 109.5
C1X O1X H1X 109.5
O1X C1X H1XA 109.5
O1X C1X H1XB 109.5
H1XA C1X H1XB 109.5
O1X C1X H1XC 109.5
H1XA C1X H1XC 109.5
H1XB C1X H1XC 109.5
O1P C1PA H1PE 109.5
O1P C1PA H1PF 109.5
O1P C1PA H1PG 109.5

loop_
_geom_bond_atom_site_label_1
_geom_bond_atom_site_label_2
_geom_bond_distance
Co1 N14A 2.072(3)
Co1 O3E 2.115(2)
Co1 O1A 2.128(2)
Co1 O1D 2.131(2)
Co1 N4B 2.137(3)
Co1 O1B 2.195(2)
Co2 O2F 2.066(2)
Co2 N14D 2.084(3)
Co2 O1D 2.112(2)
Co2 O1C 2.113(2)
Co2 N4A 2.123(3)
Co2 O1A 2.213(2)
Co3 N14B 2.095(3)
Co3 O1A 2.113(2)
Co3 N4C 2.116(3)
Co3 O3F 2.118(2)
Co3 O1B 2.141(2)
Co3 O1C 2.209(2)
Co4 N14C 2.080(3)
Co4 O1B 2.110(2)
Co4 O1C 2.113(2)
Co4 O2E 2.129(2)
Co4 N4D 2.135(3)
Co4 O1D 2.224(2)
P1E O3E 1.505(2)
P1E O2E 1.509(3)
P1E C4E 1.809(4)
P1E C10E 1.815(4)
P1F O3F 1.508(2)
P1F O2F 1.511(3)
P1F C10F 1.808(4)
P1F C4F 1.812(4)
P1G O2G 1.502(3)
P1G O3G 1.509(3)
P1G C10G 1.804(4)
P1G C4G 1.817(4)
P1HB O2HA 1.450(11)
P1HB O3HA 1.563(15)
P1HB C4H 1.686(10)
P1HB C20H 1.732(14)
O1B C2B 1.401(4)
O1A C2A 1.406(4)
O1C C2C 1.407(4)
O1D C2D 1.403(4)
O2HB P1HA 1.527(14)
O3HB P1HA 1.575(11)
N4A C3A 1.330(4)
N4A C5A 1.391(4)
N11B C3B 1.359(4)
N11B C10B 1.379(5)
N11B H11B 0.8800
N4C C3C 1.324(5)
N4C C5C 1.391(5)
O1R C1R 1.389(9)
O1R H1R 0.8400
N4B C3B 1.310(4)
N4B C5B 1.395(4)
N4D C3D 1.316(5)
N4D C5D 1.402(4)
N14C C13C 1.322(4)
N14C C15C 1.389(4)
N11C C3C 1.353(5)
N11C C10C 1.378(5)
N11C H11C 0.8800
O1S C1SB 1.479(11)
O1S H1S 0.8400
N14A C13A 1.327(5)
N14A C15A 1.390(5)
N14B C13B 1.319(4)
N14B C15B 1.389(5)
N11D C3D 1.352(5)
N11D C10D 1.385(5)
N11D H11D 0.8800
N21C C13C 1.346(4)
N21C C20C 1.380(5)
N21C H21C 0.8800
N21A C13A 1.356(5)
N21A C20A 1.388(5)
N21A H21A 0.8800
N21B C13B 1.359(5)
N21B C20B 1.371(6)
N21B H21B 0.8800
N21D C13D 1.353(5)
N21D C20D 1.382(6)
N21D H21D 0.8800
O1P C1PA 1.430(18)
O1P C1PB 1.439(15)
O1P H1P 0.8400
O1P H1PA 0.8400
O1Q C1Q 1.415(9)
O1Q H1Q 0.8400
N14D C13D 1.325(5)
N14D C15D 1.398(4)
O1T C1T 1.462(8)
O1T H1T 0.8400
N11A C3A 1.355(4)
N11A C10A 1.377(5)
N11A H11A 0.8800
C10F C11F 1.391(6)
C10F C15F 1.393(6)
O1V C1V 1.394(8)
O1V H1V 0.8400
C4F C9F 1.386(6)
C4F C5F 1.405(6)
C15C C16C 1.398(5)
C15C C20C 1.402(5)
C18B C19B 1.373(8)
C18B C17B 1.391(8)
C18B H18B 0.9500
C15F C14F 1.390(6)
C15F H15F 0.9500
C6D C5D 1.383(6)
C6D C7D 1.387(6)
C6D H6D 0.9500
C5B C6B 1.393(5)
C5B C10B 1.399(5)
C3C C2C 1.502(5)
C5A C10A 1.392(5)
C5A C6A 1.399(5)
C20C C19C 1.397(6)
C5D C10D 1.399(6)
C12D C13D 1.492(5)
C12D C2D 1.541(5)
C12D H12A 0.9900
C12D H12B 0.9900
C10E C15E 1.376(7)
C10E C11E 1.390(6)
C11F C12F 1.403(7)
C11F H11F 0.9500
C5F C6F 1.376(7)
C5F H5F 0.9500
C4E C9E 1.391(6)
C4E C5E 1.392(6)
C13C C12C 1.498(5)
C3B C2B 1.499(4)
C12A C13A 1.490(5)
C12A C2A 1.535(4)
C12A H12C 0.9900
C12A H12D 0.9900
C9F C8F 1.391(6)
C9F H9F 0.9500
C14E C13E 1.382(10)
C14E C15E 1.399(8)
C14E H14E 0.9500
C17B C16B 1.391(6)
C17B H17B 0.9500
C3A C2A 1.503(4)
C5C C6C 1.394(5)
C5C C10C 1.406(5)
C20B C19B 1.395(6)
C20B C15B 1.406(5)
C12B C13B 1.491(5)
C12B C2B 1.542(5)
C12B H12E 0.9900
C12B H12F 0.9900
C10B C9B 1.397(5)
C19D C18D 1.376(8)
C19D C20D 1.399(6)
C19D H19D 0.9500
C3D C2D 1.503(4)
C8A C9A 1.388(6)
C8A C7A 1.399(6)
C8A H8A 0.9500
C9E C8E 1.398(6)
C9E H9E 0.9500
C2B H2B 1.0000
C12C C2C 1.543(4)
C12C H12G 0.9900
C12C H12H 0.9900
C2D H2D 1.0000
C18A C19A 1.374(7)
C18A C17A 1.397(6)
C18A H18A 0.9500
C10D C9D 1.394(5)
C6E C5E 1.384(6)
C6E C7E 1.385(8)
C6E H6E 0.9500
C7A C6A 1.386(5)
C7A H7A 0.9500
C19C C18C 1.364(7)
C19C H19C 0.9500
C7E C8E 1.376(8)
C7E H7E 0.9500
C16A C17A 1.386(5)
C16A C15A 1.397(5)
C16A H16A 0.9500
C10G C11G 1.395(6)
C10G C15G 1.396(6)
C2A H2A 1.0000
C4G C5G 1.377(6)
C4G C9G 1.380(6)
C20A C19A 1.400(6)
C20A C15A 1.404(5)
C7B C6B 1.393(5)
C7B C8B 1.393(7)
C7B H7B 0.9500
C9A C10A 1.403(5)
C9A H9A 0.9500
C8B C9B 1.378(7)
C8B H8B 0.9500
C7C C6C 1.385(6)
C7C C8C 1.396(7)
C7C H7C 0.9500
C14F C13F 1.366(10)
C14F H14F 0.9500
C2C H2C 1.0000
C10C C9C 1.394(6)
C15B C16B 1.384(6)
C9D C8D 1.373(8)
C9D H9D 0.9500
C5G C6G 1.379(8)
C5G H5G 0.9500
C11E C12E 1.391(6)
C11E H11E 0.9500
C6C H6C 0.9500
C11G C12G 1.392(6)
C11G H11G 0.9500
C13F C12F 1.367(10)
C13F H13F 0.9500
C19A H19A 0.9500
C20D C15D 1.401(5)
C16D C15D 1.386(6)
C16D C17D 1.388(5)
C16D H16D 0.9500
C12F H12I 0.9500
C9B H9B 0.9500
C16C C17C 1.382(6)
C16C H16C 0.9500
C19B H19B 0.9500
C7D C8D 1.397(8)
C7D H7D 0.9500
C17C C18C 1.411(7)
C17C H17C 0.9500
C6A H6A 0.9500
C17A H17A 0.9500
C6B H6B 0.9500
C12G C13G 1.369(9)
C12G H12K 0.9500
C6G C7G 1.376(9)
C6G H6G 0.9500
C13G C14G 1.386(8)
C13G H13G 0.9500
C16B H16B 0.9500
C15G C14G 1.383(6)
C15G H15G 0.9500
C7G C8G 1.341(9)
C7G H7G 0.9500
C8F C7F 1.376(9)
C8F H8F 0.9500
C8E H8E 0.9500
C5E H5E 0.9500
C15E H15E 0.9500
C9C C8C 1.380(7)
C9C H9C 0.9500
C18C H18C 0.9500
C6F C7F 1.384(9)
C6F H6F 0.9500
C18D C17D 1.384(8)
C18D H18D 0.9500
C5H C6H 1.373(11)
C5H C4H 1.403(11)
C5H H5H 0.9500
C8C H8C 0.9500
C8D H8D 0.9500
C6H C7H 1.341(12)
C6H H6H 0.9500
C17D H17D 0.9500
C4H C9H 1.417(8)
C4H P1HA 1.900(8)
C1T H1TA 0.9800
C1T H1TB 0.9800
C1T H1TC 0.9800
C1V H1VA 0.9800
C1V H1VB 0.9800
C1V H1VC 0.9800
C10H C4 1.387(15)
C10H C11H 1.411(13)
C10H P1HA 1.854(11)
C8G C9G 1.395(7)
C8G H8G 0.9500
C14G H14G 0.9500
C12E C13E 1.355(9)
C12E H12J 0.9500
C1PB H1PB 0.9800
C1PB H1PC 0.9800
C1PB H1PD 0.9800
C7F H7F 0.9500
C13E H13E 0.9500
C8H C7H 1.371(14)
C8H C9H 1.397(12)
C8H H8H 0.9500
C9G H9G 0.9500
C9H H9H 0.9500
C1SB H1SA 0.9800
C1SB H1SB 0.9800
C1SB H1SC 0.9800
C14H C13H 1.337(16)
C14H C4 1.397(15)
C14H H14H 0.9500
C1Q H1QA 0.9800
C1Q H1QB 0.9800
C1Q H1QC 0.9800
C1R H1RA 0.9800
C1R H1RB 0.9800
C1R H1RC 0.9800
C1 C20H 1.381(15)
C1 C16H 1.383(17)
C1 H1 0.9500
C7H H7H 0.9500
C11H C12H 1.389(14)
C11H H11H 0.9500
C13H C12H 1.380(15)
C13H H13H 0.9500
C19H C18H 1.404(15)
C19H C20H 1.419(15)
C19H H19H 0.9500
C18H C17H 1.347(17)
C18H H18H 0.9500
C17H C16H 1.388(18)
C17H H17H 0.9500
C16H H16H 0.9500
C12H H12L 0.9500
C4 H4 0.9500
O4Y C4Y 1.309(15)
O4Y H4Y 0.8400
O1Y C1Y 1.323(12)
O1Y H1Y 0.8400
C1Y H1YA 0.9800
C1Y H1YB 0.9800
C1Y H1YC 0.9800
O3Y C3Y 1.412(15)
O3Y H3Y 0.8400
C2Y O2Y 1.397(12)
C2Y H2YA 0.9800
C2Y H2YB 0.9800
C2Y H2YC 0.9800
O2Y H2Y 0.8400
C4Y H4YA 0.9800
C4Y H4YB 0.9800
C4Y H4YC 0.9800
C3Y H3YA 0.9800
C3Y H3YB 0.9800
C3Y H3YC 0.9800
O1X C1X 1.41(3)
O1X H1X 0.8400
C1X H1XA 0.9800
C1X H1XB 0.9800
C1X H1XC 0.9800
C1PA H1PE 0.9800
C1PA H1PF 0.9800
C1PA H1PG 0.9800

loop_
_geom_hbond_atom_site_label_D
_geom_hbond_atom_site_label_H
_geom_hbond_atom_site_label_A
_geom_hbond_distance_DH
_geom_hbond_distance_HA
_geom_hbond_distance_DA
_geom_hbond_angle_DHA
_geom_hbond_site_symmetry_A
O1R H1R O3G 0.84 1.85 2.655(5) 160.3 .
O1S H1S O2G 0.84 1.83 2.662(5) 168.0 .
O1P H1P O1V 0.84 1.87 2.685(7) 163.3 .
O1T H1T O2G 0.84 1.81 2.641(5) 172.0 1_455
O2Y H2Y O3Y 0.84 1.72 2.505(19) 154.2 .
